data_4131123
loop_
_publ_author_name
'Clarke, Ryan M.'
'Storr, Tim'

_publ_section_title
;
 Tuning Electronic Structure To Control Manganese Nitride Activation.
;
_journal_issue 47
_journal_name_full 'Journal of the American Chemical Society'
_journal_page_first 15299
_journal_page_last 15302
_journal_paper_doi 10.1021/jacs.6b09576
_journal_volume 138
_journal_year 2016
_chemical_formula_moiety 'C30 H34 F6 Mn N3 O2'
_chemical_formula_sum 'C30 H34 F6 Mn N3 O2'
_chemical_formula_weight 637.54
_space_group_crystal_system monoclinic
_space_group_IT_number 4
_space_group_name_Hall 'P 2yb'
_space_group_name_H-M_alt 'P 1 21 1'
_atom_sites_solution_hydrogens geom
_audit_creation_method SHELXL-2014/7
_cell_angle_alpha 90
_cell_angle_beta 90.3200(10)
_cell_angle_gamma 90
_cell_formula_units_Z 12
_cell_length_a 13.6564(2)
_cell_length_b 26.8457(4)
_cell_length_c 24.5050(4)
_cell_measurement_reflns_used 9748
_cell_measurement_temperature 150(2)
_cell_measurement_theta_max 68.759
_cell_measurement_theta_min 2.441
_cell_volume 8983.8(2)
_computing_structure_refinement 'SHELXL-2014/7 (Sheldrick, 2014)'
_diffrn_ambient_temperature 150(2)
_diffrn_measured_fraction_theta_full 1.000
_diffrn_measured_fraction_theta_max 0.988
_diffrn_measurement_device_type 'Bruker APEX-II CCD'
_diffrn_radiation_type CuK\a
_diffrn_radiation_wavelength 1.54178
_diffrn_reflns_av_R_equivalents 0.0583
_diffrn_reflns_av_unetI/netI 0.0883
_diffrn_reflns_Laue_measured_fraction_full 1.000
_diffrn_reflns_Laue_measured_fraction_max 0.988
_diffrn_reflns_limit_h_max 16
_diffrn_reflns_limit_h_min -16
_diffrn_reflns_limit_k_max 32
_diffrn_reflns_limit_k_min -32
_diffrn_reflns_limit_l_max 29
_diffrn_reflns_limit_l_min -29
_diffrn_reflns_number 111247
_diffrn_reflns_point_group_measured_fraction_full 1.000
_diffrn_reflns_point_group_measured_fraction_max 0.986
_diffrn_reflns_theta_full 67.679
_diffrn_reflns_theta_max 69.020
_diffrn_reflns_theta_min 1.646
_exptl_absorpt_coefficient_mu 4.199
_exptl_absorpt_correction_T_max 0.7531
_exptl_absorpt_correction_T_min 0.5767
_exptl_absorpt_correction_type multi-scan
_exptl_absorpt_process_details 'Sheldrick, G. M. (1996). SADABS. University of G\"ottingen, Germany'
_exptl_crystal_colour green
_exptl_crystal_density_diffrn 1.414
_exptl_crystal_description block
_exptl_crystal_F_000 3960
_refine_diff_density_max 1.461
_refine_diff_density_min -0.501
_refine_diff_density_rms 0.061
_refine_ls_abs_structure_details
;
 Flack x determined using 10304 quotients [(I+)-(I-)]/[(I+)+(I-)]
 (Parsons, Flack and Wagner, Acta Cryst. B69 (2013) 249-259).
;
_refine_ls_abs_structure_Flack 0.025(2)
_refine_ls_extinction_method none
_refine_ls_goodness_of_fit_ref 0.976
_refine_ls_hydrogen_treatment constr
_refine_ls_matrix_type full
_refine_ls_number_parameters 2361
_refine_ls_number_reflns 32904
_refine_ls_number_restraints 2377
_refine_ls_restrained_S_all 0.984
_refine_ls_R_factor_all 0.0646
_refine_ls_R_factor_gt 0.0514
_refine_ls_shift/su_max 0.001
_refine_ls_shift/su_mean 0.000
_refine_ls_structure_factor_coef Fsqd
_refine_ls_weighting_details 'w=1/[\s^2^(Fo^2^)+(0.0610P)^2^] where P=(Fo^2^+2Fc^2^)/3'
_refine_ls_weighting_scheme calc
_refine_ls_wR_factor_gt 0.1223
_refine_ls_wR_factor_ref 0.1292
_reflns_Friedel_coverage 0.952
_reflns_Friedel_fraction_full 0.999
_reflns_Friedel_fraction_max 0.984
_reflns_number_gt 27087
_reflns_number_total 32904
_reflns_threshold_expression 'I > 2\s(I)'
_cod_data_source_file ja6b09576_si_002.cif
_cod_data_source_block cu_rmc_CF3_new_0m_a_a
_cod_depositor_comments
;
The following automatic conversions were performed:

data item '_exptl_absorpt_correction_type' value 'Multi-scan' was
changed to 'multi-scan' in accordance with the
/home/saulius/struct/COD-crude-data/automatic-downloads/DataCite-retrospective/ACS/depositions/lib/dictionaries/cif_core.dic
dictionary named 'cif_core.dic' version 2.4.2 last updated on
2011-04-26.

Automatic conversion script
Id: cif_fix_values 6909 2019-04-08 15:41:33Z antanas 
;
_cod_original_sg_symbol_H-M 'P 21'
_cod_database_code 4131123
_shelx_shelxl_version_number 2014/7
_shelx_space_group_comment
;
The symmetry employed for this shelxl refinement is uniquely defined
by the following loop, which should always be used as a source of
symmetry information in preference to the above space-group names.
They are only intended as comments.
;

loop_
_space_group_symop_operation_xyz
'x, y, z'
'-x, y+1/2, -z'

loop_
_atom_site_label
_atom_site_type_symbol
_atom_site_fract_x
_atom_site_fract_y
_atom_site_fract_z
_atom_site_U_iso_or_equiv
_atom_site_adp_type
_atom_site_occupancy
_atom_site_site_symmetry_order
_atom_site_calc_flag
_atom_site_refinement_flags_posn
_atom_site_refinement_flags_adp
_atom_site_refinement_flags_occupancy
_atom_site_disorder_assembly
_atom_site_disorder_group
Mn1 Mn 0.61952(6) 0.84557(3) 0.65318(3) 0.02531(17) Uani 1 1 d . U . . .
O1 O 0.7168(2) 0.82872(14) 0.70675(15) 0.0280(8) Uani 1 1 d . U . . .
N1 N 0.5152(3) 0.83693(16) 0.70636(17) 0.0262(9) Uani 1 1 d . U . . .
C1 C 0.7083(4) 0.82537(19) 0.7593(2) 0.0272(10) Uani 1 1 d . U . . .
F1 F 0.7378(11) 0.7643(6) 0.9500(4) 0.111(4) Uani 0.589(10) 1 d . U P A 1
F2 F 0.7386(13) 0.8405(6) 0.9618(4) 0.112(5) Uani 0.589(10) 1 d . U P A 1
F3 F 0.6038(9) 0.8008(6) 0.9538(6) 0.068(4) Uani 0.589(10) 1 d . U P A 1
F4 F 0.7712(6) 0.8392(6) 0.3490(3) 0.075(4) Uani 0.589(10) 1 d . U P A 1
F5 F 0.6456(13) 0.8824(5) 0.3600(4) 0.099(4) Uani 0.589(10) 1 d . U P A 1
F6 F 0.6320(8) 0.8033(4) 0.3522(3) 0.078(3) Uani 0.589(10) 1 d . U P A 1
F7 F 0.9397(4) 0.5840(2) 0.42848(18) 0.0688(13) Uani 1 1 d . U . B 1
F8 F 1.0263(3) 0.58842(19) 0.50130(18) 0.0638(12) Uani 1 1 d . U . C 1
F9 F 0.9939(4) 0.65396(19) 0.4558(2) 0.0841(17) Uani 1 1 d . U . D 1
F10 F 0.0924(5) 0.7338(3) 0.7807(3) 0.139(3) Uani 1 1 d . U . E 1
F11 F 0.1783(4) 0.7095(3) 0.8454(2) 0.110(2) Uani 1 1 d . U . F 1
F12 F 0.1000(5) 0.6603(3) 0.7970(4) 0.153(4) Uani 1 1 d . U . G 1
F1A F 0.6529(11) 0.8585(5) 0.9547(4) 0.069(4) Uani 0.411(10) 1 d . U P A 2
F2A F 0.6235(16) 0.7813(8) 0.9504(10) 0.080(6) Uani 0.411(10) 1 d . U P A 2
F3A F 0.7670(9) 0.8071(8) 0.9588(5) 0.068(4) Uani 0.411(10) 1 d . U P A 2
F4A F 0.7418(17) 0.8846(9) 0.3580(6) 0.108(6) Uani 0.411(10) 1 d . U P A 2
F5A F 0.6053(9) 0.8522(9) 0.3523(5) 0.077(5) Uani 0.411(10) 1 d . U P A 2
F6A F 0.7319(19) 0.8110(9) 0.3442(7) 0.113(7) Uani 0.411(10) 1 d . U P A 2
F13 F -0.0500(5) 0.4879(2) 0.1663(3) 0.118(3) Uani 1 1 d . U . . .
O2 O 0.7156(2) 0.82403(14) 0.60123(15) 0.0280(7) Uani 1 1 d . U . . .
Mn2 Mn 0.60245(6) 0.68321(3) 0.66343(3) 0.02551(17) Uani 1 1 d . U . . .
N2 N 0.5140(3) 0.82885(16) 0.60176(18) 0.0254(8) Uani 1 1 d . U . . .
C2 C 0.7963(4) 0.8264(2) 0.7923(2) 0.0309(11) Uani 1 1 d . U . . .
Mn3 Mn 0.37781(7) 0.51050(3) 0.35913(4) 0.0320(2) Uani 1 1 d . U . . .
O3 O 0.6162(3) 0.65390(14) 0.59322(15) 0.0309(8) Uani 1 1 d . U . . .
N3 N 0.6217(3) 0.90223(18) 0.64819(18) 0.0328(10) Uani 1 1 d . U . . .
C3 C 0.7857(4) 0.8213(2) 0.8482(2) 0.0350(12) Uani 1 1 d . U . . .
H3 H 0.8427 0.8227 0.8705 0.042 Uiso 1 1 calc R U . . .
N4 N 0.7383(3) 0.66594(16) 0.68144(18) 0.0274(9) Uani 1 1 d . U . . .
Mn4 Mn 0.59727(7) 0.51842(4) -0.14384(4) 0.0339(2) Uani 1 1 d . U . . .
O4 O 0.4660(3) 0.66835(14) 0.65177(16) 0.0326(8) Uani 1 1 d . U . . .
C4 C 0.6954(4) 0.8140(2) 0.8732(2) 0.0357(12) Uani 1 1 d . U . . .
Mn5 Mn 0.64252(6) 0.35298(3) -0.15553(4) 0.03053(19) Uani 1 1 d . U . . .
O5 O 0.3560(3) 0.49956(15) 0.28332(15) 0.0332(8) Uani 1 1 d . U . . .
N5 N 0.5857(3) 0.67366(16) 0.74177(17) 0.0267(9) Uani 1 1 d . U . . .
C5 C 0.6106(4) 0.8143(2) 0.8422(2) 0.0330(12) Uani 1 1 d . U . . .
H5 H 0.5487 0.8105 0.8592 0.040 Uiso 1 1 calc R U . . .
O6 O 0.5112(3) 0.49544(15) 0.34221(16) 0.0327(8) Uani 1 1 d . U . . .
Mn6 Mn 0.61346(7) 0.18507(4) -0.16493(4) 0.0346(2) Uani 1 1 d . U . . .
N6 N 0.6084(3) 0.73928(17) 0.65853(18) 0.0294(9) Uani 1 1 d . U . . .
C6 C 0.6160(4) 0.82019(19) 0.7856(2) 0.0284(10) Uani 1 1 d . U . . .
C7 C 0.8955(4) 0.8367(2) 0.7666(2) 0.0334(12) Uani 1 1 d . U . . .
O7 O 0.4675(3) 0.49639(15) -0.16213(16) 0.0347(8) Uani 1 1 d . U . . .
N7 N 0.2411(3) 0.49115(16) 0.37419(19) 0.0278(9) Uani 1 1 d . U . . .
C8 C 0.8923(5) 0.8876(2) 0.7373(3) 0.0432(14) Uani 1 1 d . U . . .
H8A H 0.9564 0.8947 0.7212 0.065 Uiso 1 1 calc R U . . .
H8B H 0.8759 0.9138 0.7636 0.065 Uiso 1 1 calc R U . . .
H8C H 0.8424 0.8868 0.7084 0.065 Uiso 1 1 calc R U . . .
O8 O 0.6226(3) 0.51152(15) -0.21962(15) 0.0335(8) Uani 1 1 d . U . . .
N8 N 0.3963(3) 0.49040(16) 0.43528(18) 0.0281(9) Uani 1 1 d . U . . .
C9 C 0.9211(4) 0.7955(2) 0.7256(2) 0.0347(12) Uani 1 1 d . U . . .
H9A H 0.8701 0.7937 0.6973 0.052 Uiso 1 1 calc R U . . .
H9B H 0.9252 0.7634 0.7446 0.052 Uiso 1 1 calc R U . . .
H9C H 0.9842 0.8029 0.7086 0.052 Uiso 1 1 calc R U . . .
O9 O 0.7365(3) 0.33488(14) -0.10057(15) 0.0323(8) Uani 1 1 d . U . . .
N9 N 0.3731(4) 0.5672(2) 0.3659(2) 0.0431(12) Uani 1 1 d . U . . .
O10 O 0.7413(3) 0.33093(14) -0.20562(15) 0.0315(8) Uani 1 1 d . U . . .
N10 N 0.5873(3) 0.48593(17) -0.07172(18) 0.0308(9) Uani 1 1 d . U . . .
C10 C 0.9784(4) 0.8388(3) 0.8093(3) 0.0461(15) Uani 1 1 d . U . . .
H10A H 1.0405 0.8462 0.7911 0.069 Uiso 1 1 calc R U . . .
H10B H 0.9833 0.8066 0.8280 0.069 Uiso 1 1 calc R U . . .
H10C H 0.9643 0.8650 0.8360 0.069 Uiso 1 1 calc R U . . .
C11 C 0.6899(6) 0.8091(3) 0.9339(3) 0.0557(17) Uani 1 1 d . U . . .
O11 O 0.6199(3) 0.15276(15) -0.09545(16) 0.0374(9) Uani 1 1 d . U . . .
N11 N 0.7375(3) 0.51516(18) -0.12738(19) 0.0307(9) Uani 1 1 d . U . . .
O12 O 0.4755(3) 0.17215(16) -0.15958(18) 0.0415(10) Uani 1 1 d . U . . .
N12 N 0.5802(4) 0.5742(2) -0.1316(2) 0.0444(12) Uani 1 1 d . U . . .
C12 C 0.5236(4) 0.8252(2) 0.7570(2) 0.0285(11) Uani 1 1 d . U . . .
H12 H 0.4653 0.8194 0.7770 0.034 Uiso 1 1 calc R U . . .
C13 C 0.4174(3) 0.8462(2) 0.6814(2) 0.0257(10) Uani 1 1 d . U . . .
H13 H 0.4129 0.8826 0.6728 0.031 Uiso 1 1 calc R U . . .
N13 N 0.5368(3) 0.34978(18) -0.10257(18) 0.0288(9) Uani 1 1 d . U . . .
C14 C 0.3273(4) 0.8322(2) 0.7154(2) 0.0330(12) Uani 1 1 d . U . . .
H14A H 0.3274 0.8511 0.7501 0.040 Uiso 1 1 calc R U . . .
H14B H 0.3284 0.7962 0.7240 0.040 Uiso 1 1 calc R U . . .
F14 F 0.0215(4) 0.5406(3) 0.1141(2) 0.093(2) Uani 1 1 d . U . . .
N14 N 0.5387(3) 0.32845(17) -0.20506(18) 0.0293(9) Uani 1 1 d . U . . .
N15 N 0.6444(3) 0.40976(19) -0.16347(19) 0.0356(10) Uani 1 1 d . U . . .
F15 F -0.0478(4) 0.5629(3) 0.1839(3) 0.100(2) Uani 1 1 d . U . . .
C15 C 0.2349(4) 0.8451(3) 0.6815(2) 0.0371(12) Uani 1 1 d . U . . .
H15A H 0.1759 0.8351 0.7021 0.044 Uiso 1 1 calc R U . . .
H15B H 0.2319 0.8815 0.6757 0.044 Uiso 1 1 calc R U . . .
F16 F 0.8082(3) 0.4419(2) 0.5306(2) 0.0858(17) Uani 1 1 d . U . . .
N16 N 0.7412(4) 0.15586(17) -0.1837(2) 0.0342(10) Uani 1 1 d . U . . .
C16 C 0.2350(4) 0.8191(2) 0.6270(2) 0.0346(12) Uani 1 1 d . U . . .
H16A H 0.1763 0.8295 0.6060 0.042 Uiso 1 1 calc R U . . .
H16B H 0.2307 0.7827 0.6329 0.042 Uiso 1 1 calc R U . . .
F17 F 0.8841(4) 0.4185(2) 0.4612(2) 0.095(2) Uani 1 1 d . U . . .
N17 N 0.6020(4) 0.18992(17) -0.2444(2) 0.0344(10) Uani 1 1 d . U . . .
C17 C 0.3273(4) 0.8307(2) 0.5934(2) 0.0282(11) Uani 1 1 d . U . . .
H17A H 0.3268 0.8109 0.5594 0.034 Uiso 1 1 calc R U . . .
H17B H 0.3284 0.8665 0.5835 0.034 Uiso 1 1 calc R U . . .
F18 F 0.8899(4) 0.4931(2) 0.4851(3) 0.099(2) Uani 1 1 d . U . . .
N18 N 0.6339(4) 0.23963(19) -0.1503(2) 0.0381(11) Uani 1 1 d . U . . .
C18 C 0.4179(3) 0.8178(2) 0.6276(2) 0.0255(10) Uani 1 1 d . U . . .
H18 H 0.4157 0.7814 0.6360 0.031 Uiso 1 1 calc R U . . .
F19 F 0.0720(4) 0.4640(3) -0.0417(3) 0.114(2) Uani 1 1 d . U . . .
C19 C 0.5244(4) 0.8292(2) 0.5497(2) 0.0292(11) Uani 1 1 d . U . . .
H19 H 0.4667 0.8267 0.5280 0.035 Uiso 1 1 calc R U . . .
C20 C 0.6156(4) 0.83308(19) 0.5216(2) 0.0285(10) Uani 1 1 d . U . . .
F20 F 0.1370(5) 0.5116(3) 0.0136(3) 0.110(2) Uani 1 1 d . U . . .
C21 C 0.6113(4) 0.8376(2) 0.4644(2) 0.0346(12) Uani 1 1 d . U . . .
H21 H 0.5497 0.8420 0.4469 0.042 Uiso 1 1 calc R U . . .
F21 F 0.1678(5) 0.4378(3) 0.0188(4) 0.136(3) Uani 1 1 d . U . . .
F22 F 0.9568(4) 0.5179(2) -0.39233(17) 0.0759(14) Uani 1 1 d . U . . .
C22 C 0.6941(4) 0.8357(2) 0.4339(2) 0.0360(12) Uani 1 1 d . U . . .
C23 C 0.7853(4) 0.8262(2) 0.4598(2) 0.0353(12) Uani 1 1 d . U . . .
H23 H 0.8423 0.8237 0.4380 0.042 Uiso 1 1 calc R U . . .
F23 F 1.0170(3) 0.56539(17) -0.3320(2) 0.0654(12) Uani 1 1 d . U . . .
F24 F 1.0373(3) 0.48766(18) -0.3244(2) 0.0674(13) Uani 1 1 d . U . . .
C24 C 0.7940(4) 0.8204(2) 0.5154(2) 0.0300(11) Uani 1 1 d . U . . .
C25 C 0.7088(4) 0.82594(19) 0.5482(2) 0.0276(10) Uani 1 1 d . U . . .
F25 F 0.6433(5) 0.3752(2) 0.14448(18) 0.0859(17) Uani 1 1 d . U . . .
F26 F 0.7863(4) 0.3465(4) 0.15235(19) 0.134(3) Uani 1 1 d . U . . .
C26 C 0.8925(4) 0.8069(2) 0.5424(3) 0.0371(12) Uani 1 1 d . U . . .
C27 C 0.9257(4) 0.8459(2) 0.5834(3) 0.0388(13) Uani 1 1 d . U . . .
H27A H 0.9371 0.8775 0.5645 0.058 Uiso 1 1 calc R U . . .
H27B H 0.9864 0.8349 0.6011 0.058 Uiso 1 1 calc R U . . .
H27C H 0.8748 0.8505 0.6110 0.058 Uiso 1 1 calc R U . . .
F27 F 0.6609(4) 0.2990(2) 0.14815(19) 0.0813(15) Uani 1 1 d . U . . .
F28 F 0.6591(4) 0.35693(18) -0.45552(16) 0.0648(12) Uani 1 1 d . U . . .
C28 C 0.8803(5) 0.7560(2) 0.5709(3) 0.0456(15) Uani 1 1 d . U . . .
H28A H 0.8570 0.7313 0.5443 0.068 Uiso 1 1 calc R U . . .
H28B H 0.8326 0.7590 0.6004 0.068 Uiso 1 1 calc R U . . .
H28C H 0.9435 0.7452 0.5860 0.068 Uiso 1 1 calc R U . . .
C29 C 0.9743(5) 0.8007(3) 0.5000(3) 0.0516(17) Uani 1 1 d . U . . .
H29A H 0.9554 0.7751 0.4735 0.077 Uiso 1 1 calc R U . . .
H29B H 1.0351 0.7908 0.5184 0.077 Uiso 1 1 calc R U . . .
H29C H 0.9844 0.8324 0.4810 0.077 Uiso 1 1 calc R U . . .
F29 F 0.7923(4) 0.3166(3) -0.45903(18) 0.097(2) Uani 1 1 d . U . . .
C30 C 0.6899(5) 0.8423(3) 0.3737(3) 0.0522(16) Uani 1 1 d . U . . .
F30 F 0.6536(5) 0.27988(19) -0.44934(18) 0.0814(16) Uani 1 1 d . U . . .
C31 C 0.6952(4) 0.6429(2) 0.5661(2) 0.0316(11) Uani 1 1 d . U . . .
F31 F 0.9808(4) 0.1735(2) 0.0578(3) 0.0965(19) Uani 1 1 d . U . . .
C32 C 0.6891(4) 0.6346(2) 0.5084(2) 0.0349(12) Uani 1 1 d . U . . .
F32 F 0.9464(4) 0.0983(2) 0.0744(2) 0.0833(16) Uani 1 1 d . U . . .
C33 C 0.7742(5) 0.6234(2) 0.4806(2) 0.0382(12) Uani 1 1 d . U . . .
H33 H 0.7708 0.6184 0.4423 0.046 Uiso 1 1 calc R U . . .
F33 F 1.0374(4) 0.1157(2) 0.0072(2) 0.0832(16) Uani 1 1 d . U . . .
C35 C 0.8721(4) 0.6258(2) 0.5618(3) 0.0372(12) Uani 1 1 d . U . . .
H35 H 0.9338 0.6222 0.5795 0.045 Uiso 1 1 calc R U . . .
F35 F 0.1989(5) 0.2097(3) -0.3617(3) 0.122(3) Uani 1 1 d . U . . .
C34 C 0.8652(5) 0.6191(2) 0.5069(3) 0.0390(13) Uani 1 1 d . U . . .
F34 F 0.1029(5) 0.2259(3) -0.2980(3) 0.124(3) Uani 1 1 d . U . . .
C36 C 0.7893(4) 0.6378(2) 0.5924(2) 0.0316(11) Uani 1 1 d . U . . .
F36 F 0.1307(5) 0.1525(3) -0.3227(4) 0.148(4) Uani 1 1 d . U . . .
C37 C 0.5902(5) 0.6400(2) 0.4784(2) 0.0415(14) Uani 1 1 d . U . . .
C39 C 0.5989(6) 0.6259(3) 0.4180(3) 0.0578(19) Uani 1 1 d . U . . .
H39A H 0.5343 0.6281 0.4006 0.087 Uiso 1 1 calc R U . . .
H39B H 0.6237 0.5918 0.4150 0.087 Uiso 1 1 calc R U . . .
H39C H 0.6441 0.6489 0.4000 0.087 Uiso 1 1 calc R U . . .
C38 C 0.5578(5) 0.6947(3) 0.4824(3) 0.0496(16) Uani 1 1 d . U . . .
H38A H 0.6090 0.7162 0.4674 0.074 Uiso 1 1 calc R U . . .
H38B H 0.5468 0.7033 0.5207 0.074 Uiso 1 1 calc R U . . .
H38C H 0.4970 0.6994 0.4616 0.074 Uiso 1 1 calc R U . . .
C40 C 0.5138(5) 0.6051(3) 0.5035(3) 0.0453(15) Uani 1 1 d . U . . .
H40A H 0.4516 0.6086 0.4837 0.068 Uiso 1 1 calc R U . . .
H40B H 0.5042 0.6139 0.5419 0.068 Uiso 1 1 calc R U . . .
H40C H 0.5366 0.5706 0.5010 0.068 Uiso 1 1 calc R U . . .
C41 C 0.9548(6) 0.6107(3) 0.4736(3) 0.0531(16) Uani 1 1 d . U . . .
C42 C 0.8034(4) 0.6479(2) 0.6492(2) 0.0325(11) Uani 1 1 d . U . . .
H42 H 0.8660 0.6407 0.6643 0.039 Uiso 1 1 calc R U . . .
C43 C 0.7622(4) 0.6785(2) 0.7389(2) 0.0272(10) Uani 1 1 d . U . . .
H43 H 0.7627 0.7157 0.7420 0.033 Uiso 1 1 calc R U . . .
C45 C 0.8685(4) 0.6760(3) 0.8218(2) 0.0395(14) Uani 1 1 d . U . . .
H45A H 0.8748 0.7127 0.8231 0.047 Uiso 1 1 calc R U . . .
H45B H 0.9290 0.6615 0.8376 0.047 Uiso 1 1 calc R U . . .
C44 C 0.8589(4) 0.6594(2) 0.7621(2) 0.0330(12) Uani 1 1 d . U . . .
H44A H 0.9141 0.6729 0.7407 0.040 Uiso 1 1 calc R U . . .
H44B H 0.8610 0.6226 0.7599 0.040 Uiso 1 1 calc R U . . .
C46 C 0.7805(4) 0.6600(2) 0.8565(2) 0.0373(13) Uani 1 1 d . U . . .
H46A H 0.7879 0.6738 0.8938 0.045 Uiso 1 1 calc R U . . .
H46B H 0.7793 0.6232 0.8594 0.045 Uiso 1 1 calc R U . . .
C47 C 0.6828(4) 0.6782(2) 0.8315(2) 0.0330(12) Uani 1 1 d . U . . .
H47A H 0.6271 0.6653 0.8530 0.040 Uiso 1 1 calc R U . . .
H47B H 0.6802 0.7151 0.8320 0.040 Uiso 1 1 calc R U . . .
C49 C 0.5050(4) 0.6799(2) 0.7673(2) 0.0304(11) Uani 1 1 d . U . . .
H49 H 0.5073 0.6799 0.8060 0.036 Uiso 1 1 calc R U . . .
C48 C 0.6762(4) 0.6593(2) 0.7727(2) 0.0277(11) Uani 1 1 d . U . . .
H48 H 0.6800 0.6221 0.7736 0.033 Uiso 1 1 calc R U . . .
C50 C 0.4109(4) 0.6870(2) 0.7413(2) 0.0327(11) Uani 1 1 d . U . . .
C51 C 0.3329(4) 0.6962(2) 0.7771(3) 0.0368(13) Uani 1 1 d . U . . .
H51 H 0.3454 0.7026 0.8146 0.044 Uiso 1 1 calc R U . . .
C52 C 0.2382(4) 0.6958(2) 0.7573(3) 0.0427(14) Uani 1 1 d . U . . .
C53 C 0.2220(4) 0.6848(2) 0.7021(3) 0.0408(13) Uani 1 1 d . U . . .
H53 H 0.1563 0.6839 0.6891 0.049 Uiso 1 1 calc R U . . .
C54 C 0.2946(4) 0.6755(2) 0.6660(3) 0.0365(12) Uani 1 1 d . U . . .
C55 C 0.3950(4) 0.6769(2) 0.6854(2) 0.0310(11) Uani 1 1 d . U . . .
C56 C 0.2719(5) 0.6588(2) 0.6066(3) 0.0414(14) Uani 1 1 d . U . . .
C57 C 0.3227(5) 0.6925(2) 0.5651(3) 0.0419(14) Uani 1 1 d . U . . .
H57A H 0.3136 0.6788 0.5284 0.063 Uiso 1 1 calc R U . . .
H57B H 0.3927 0.6943 0.5737 0.063 Uiso 1 1 calc R U . . .
H57C H 0.2942 0.7260 0.5668 0.063 Uiso 1 1 calc R U . . .
C58 C 0.3055(5) 0.6052(2) 0.6000(3) 0.0520(17) Uani 1 1 d . U . . .
H58A H 0.2985 0.5952 0.5617 0.078 Uiso 1 1 calc R U . . .
H58B H 0.2654 0.5834 0.6229 0.078 Uiso 1 1 calc R U . . .
H58C H 0.3743 0.6024 0.6111 0.078 Uiso 1 1 calc R U . . .
C59 C 0.1614(5) 0.6609(3) 0.5944(3) 0.060(2) Uani 1 1 d . U . . .
H59A H 0.1497 0.6527 0.5560 0.091 Uiso 1 1 calc R U . . .
H59B H 0.1370 0.6946 0.6019 0.091 Uiso 1 1 calc R U . . .
H59C H 0.1272 0.6369 0.6176 0.091 Uiso 1 1 calc R U . . .
C62 C 0.2777(5) 0.5079(2) 0.1978(2) 0.0378(13) Uani 1 1 d . U . . .
C61 C 0.2743(4) 0.5058(2) 0.2567(2) 0.0304(11) Uani 1 1 d . U . . .
C60 C 0.1551(5) 0.7029(4) 0.7950(4) 0.069(2) Uani 1 1 d . U . . .
C64 C 0.1007(5) 0.5180(3) 0.1962(3) 0.0412(13) Uani 1 1 d . U . . .
C63 C 0.1911(5) 0.5146(2) 0.1694(2) 0.0409(13) Uani 1 1 d . U . . .
H63 H 0.1927 0.5171 0.1308 0.049 Uiso 1 1 calc R U . . .
C65 C 0.0952(4) 0.5142(2) 0.2525(2) 0.0355(12) Uani 1 1 d . U . . .
H65 H 0.0337 0.5156 0.2703 0.043 Uiso 1 1 calc R U . . .
C66 C 0.1822(4) 0.5080(2) 0.2828(2) 0.0335(11) Uani 1 1 d . U . . .
C67 C 0.3758(5) 0.5020(3) 0.1682(3) 0.0436(14) Uani 1 1 d . U . . .
C69 C 0.4172(5) 0.4499(3) 0.1806(3) 0.0487(15) Uani 1 1 d . U . . .
H69A H 0.3694 0.4246 0.1695 0.073 Uiso 1 1 calc R U . . .
H69B H 0.4303 0.4469 0.2198 0.073 Uiso 1 1 calc R U . . .
H69C H 0.4782 0.4450 0.1604 0.073 Uiso 1 1 calc R U . . .
C68 C 0.4471(5) 0.5427(3) 0.1864(3) 0.0479(15) Uani 1 1 d . U . . .
H68A H 0.5084 0.5395 0.1661 0.072 Uiso 1 1 calc R U . . .
H68B H 0.4606 0.5393 0.2256 0.072 Uiso 1 1 calc R U . . .
H68C H 0.4182 0.5755 0.1793 0.072 Uiso 1 1 calc R U . . .
C131 C 0.7053(6) 0.3399(4) 0.1273(3) 0.0595(19) Uani 1 1 d . U . . .
C130 C 0.9918(6) 0.3058(4) 0.0021(4) 0.068(2) Uani 1 1 d . U . . .
H13A H 1.0536 0.2983 -0.0163 0.102 Uiso 1 1 calc R U . . .
H13B H 0.9735 0.2777 0.0255 0.102 Uiso 1 1 calc R U . . .
H13C H 0.9997 0.3358 0.0245 0.102 Uiso 1 1 calc R U . . .
C129 C 0.9431(5) 0.3578(3) -0.0772(3) 0.0491(16) Uani 1 1 d . U . . .
H12A H 1.0060 0.3498 -0.0942 0.074 Uiso 1 1 calc R U . . .
H12B H 0.9501 0.3881 -0.0552 0.074 Uiso 1 1 calc R U . . .
H12C H 0.8936 0.3633 -0.1057 0.074 Uiso 1 1 calc R U . . .
C128 C 0.9011(6) 0.2662(3) -0.0749(3) 0.0574(18) Uani 1 1 d . U . . .
H12D H 0.8480 0.2702 -0.1016 0.086 Uiso 1 1 calc R U . . .
H12E H 0.8861 0.2381 -0.0507 0.086 Uiso 1 1 calc R U . . .
H12F H 0.9626 0.2596 -0.0939 0.086 Uiso 1 1 calc R U . . .
C127 C 0.9113(5) 0.3145(3) -0.0406(3) 0.0457(14) Uani 1 1 d . U . . .
C126 C 0.6357(4) 0.3417(2) -0.0213(2) 0.0358(12) Uani 1 1 d . U . . .
C125 C 0.6289(5) 0.3430(3) 0.0358(2) 0.0402(13) Uani 1 1 d . U . . .
H125 H 0.5673 0.3481 0.0528 0.048 Uiso 1 1 calc R U . . .
C124 C 0.7122(5) 0.3369(3) 0.0671(3) 0.0446(15) Uani 1 1 d . U . . .
C123 C 0.8022(5) 0.3272(3) 0.0413(3) 0.0465(15) Uani 1 1 d . U . . .
H123 H 0.8584 0.3218 0.0636 0.056 Uiso 1 1 calc R U . . .
C122 C 0.8130(4) 0.3251(2) -0.0143(3) 0.0389(13) Uani 1 1 d . U . . .
C121 C 0.7269(4) 0.3345(2) -0.0479(2) 0.0323(11) Uani 1 1 d . U . . .
C120 C 0.9705(5) 0.5212(3) -0.3387(3) 0.0497(15) Uani 1 1 d . U . . .
C119 C 0.6161(6) 0.4962(3) -0.3954(3) 0.0586(19) Uani 1 1 d . U . . .
H11A H 0.5519 0.4927 -0.4131 0.088 Uiso 1 1 calc R U . . .
H11B H 0.6562 0.4669 -0.4034 0.088 Uiso 1 1 calc R U . . .
H11C H 0.6487 0.5261 -0.4093 0.088 Uiso 1 1 calc R U . . .
C118 C 0.5334(5) 0.5448(3) -0.3236(3) 0.0492(16) Uani 1 1 d . U . . .
H11D H 0.5638 0.5756 -0.3367 0.074 Uiso 1 1 calc R U . . .
H11E H 0.5206 0.5477 -0.2845 0.074 Uiso 1 1 calc R U . . .
H11F H 0.4716 0.5393 -0.3432 0.074 Uiso 1 1 calc R U . . .
C117 C 0.5584(5) 0.4521(3) -0.3133(3) 0.0520(16) Uani 1 1 d . U . . .
H11G H 0.4945 0.4468 -0.3308 0.078 Uiso 1 1 calc R U . . .
H11H H 0.5501 0.4539 -0.2737 0.078 Uiso 1 1 calc R U . . .
H11I H 0.6021 0.4244 -0.3223 0.078 Uiso 1 1 calc R U . . .
C116 C 0.6027(5) 0.5008(2) -0.3338(2) 0.0394(13) Uani 1 1 d . U . . .
C115 C 0.7037(4) 0.5129(2) -0.2462(2) 0.0314(11) Uani 1 1 d . U . . .
C114 C 0.7022(4) 0.5095(2) -0.3048(2) 0.0346(12) Uani 1 1 d . U . . .
C113 C 0.7882(5) 0.5127(2) -0.3332(2) 0.0398(13) Uani 1 1 d . U . . .
H113 H 0.7861 0.5111 -0.3719 0.048 Uiso 1 1 calc R U . . .
C112 C 0.8792(5) 0.5184(2) -0.3070(2) 0.0396(13) Uani 1 1 d . U . . .
C111 C 0.8840(4) 0.5197(2) -0.2505(2) 0.0358(12) Uani 1 1 d . U . . .
H111 H 0.9456 0.5227 -0.2326 0.043 Uiso 1 1 calc R U . . .
C110 C 0.7978(4) 0.5168(2) -0.2197(2) 0.0338(11) Uani 1 1 d . U . . .
C109 C 0.8077(4) 0.5155(2) -0.1617(2) 0.0318(11) Uani 1 1 d . U . . .
H109 H 0.8724 0.5150 -0.1473 0.038 Uiso 1 1 calc R U . . .
C108 C 0.7535(4) 0.5150(2) -0.0677(2) 0.0328(11) Uani 1 1 d . U . . .
H108 H 0.7326 0.5482 -0.0536 0.039 Uiso 1 1 calc R U . . .
C107 C 0.8576(4) 0.5056(3) -0.0472(2) 0.0405(14) Uani 1 1 d . U . . .
H10D H 0.9023 0.5313 -0.0619 0.049 Uiso 1 1 calc R U . . .
H10E H 0.8806 0.4726 -0.0598 0.049 Uiso 1 1 calc R U . . .
C106 C 0.8577(5) 0.5076(3) 0.0155(2) 0.0482(16) Uani 1 1 d . U . . .
H10F H 0.9247 0.5010 0.0293 0.058 Uiso 1 1 calc R U . . .
H10G H 0.8384 0.5414 0.0276 0.058 Uiso 1 1 calc R U . . .
C105 C 0.7881(5) 0.4698(3) 0.0393(2) 0.0496(16) Uani 1 1 d . U . . .
H10H H 0.7881 0.4729 0.0796 0.059 Uiso 1 1 calc R U . . .
H10I H 0.8105 0.4358 0.0299 0.059 Uiso 1 1 calc R U . . .
C104 C 0.6831(4) 0.4776(3) 0.0173(2) 0.0400(13) Uani 1 1 d . U . . .
H10J H 0.6397 0.4512 0.0314 0.048 Uiso 1 1 calc R U . . .
H10K H 0.6577 0.5102 0.0299 0.048 Uiso 1 1 calc R U . . .
C103 C 0.6837(4) 0.4763(2) -0.0445(2) 0.0319(11) Uani 1 1 d . U . . .
H103 H 0.7069 0.4426 -0.0561 0.038 Uiso 1 1 calc R U . . .
C102 C 0.5076(4) 0.4742(2) -0.0484(2) 0.0308(11) Uani 1 1 d . U . . .
H102 H 0.5117 0.4601 -0.0130 0.037 Uiso 1 1 calc R U . . .
C101 C 0.1547(5) 0.4728(3) -0.0168(3) 0.0525(16) Uani 1 1 d . U . . .
C100 C 0.1656(6) 0.5281(3) -0.2141(4) 0.068(2) Uani 1 1 d . U . . .
H10L H 0.1545 0.5387 -0.2519 0.102 Uiso 1 1 calc R U . . .
H10M H 0.1435 0.5544 -0.1892 0.102 Uiso 1 1 calc R U . . .
H10N H 0.1288 0.4975 -0.2070 0.102 Uiso 1 1 calc R U . . .
C99 C 0.3294(6) 0.5668(3) -0.2163(3) 0.0561(18) Uani 1 1 d . U . . .
H99A H 0.4002 0.5610 -0.2139 0.084 Uiso 1 1 calc R U . . .
H99B H 0.3104 0.5920 -0.1894 0.084 Uiso 1 1 calc R U . . .
H99C H 0.3125 0.5786 -0.2530 0.084 Uiso 1 1 calc R U . . .
C98 C 0.3079(6) 0.4774(3) -0.2453(3) 0.0565(18) Uani 1 1 d . U . . .
H98A H 0.2950 0.4885 -0.2828 0.085 Uiso 1 1 calc R U . . .
H98B H 0.2712 0.4468 -0.2381 0.085 Uiso 1 1 calc R U . . .
H98C H 0.3781 0.4710 -0.2407 0.085 Uiso 1 1 calc R U . . .
C97 C 0.2755(5) 0.5185(3) -0.2048(3) 0.0485(15) Uani 1 1 d . U . . .
C96 C 0.4108(4) 0.4809(2) -0.0721(3) 0.0348(12) Uani 1 1 d . U . . .
C95 C 0.3318(4) 0.4731(2) -0.0363(3) 0.0372(12) Uani 1 1 d . U . . .
H95 H 0.3436 0.4631 0.0003 0.045 Uiso 1 1 calc R U . . .
C94 C 0.2382(4) 0.4800(2) -0.0547(3) 0.0414(13) Uani 1 1 d . U . . .
C93 C 0.2221(4) 0.4947(2) -0.1092(3) 0.0445(14) Uani 1 1 d . U . . .
H93 H 0.1566 0.4999 -0.1210 0.053 Uiso 1 1 calc R U . . .
C92 C 0.2954(4) 0.5017(2) -0.1459(3) 0.0406(13) Uani 1 1 d . U . . .
C91 C 0.3963(4) 0.4932(2) -0.1275(3) 0.0341(12) Uani 1 1 d . U . . .
C90 C 0.8306(4) 0.4544(3) 0.4803(3) 0.0449(14) Uani 1 1 d . U . . .
C89 C 0.8122(6) 0.5153(4) 0.2866(3) 0.068(2) Uani 1 1 d . U . . .
H89A H 0.8224 0.5283 0.2497 0.102 Uiso 1 1 calc R U . . .
H89B H 0.8427 0.4824 0.2898 0.102 Uiso 1 1 calc R U . . .
H89C H 0.8418 0.5380 0.3133 0.102 Uiso 1 1 calc R U . . .
C88 C 0.6561(5) 0.5626(2) 0.2897(3) 0.0482(15) Uani 1 1 d . U . . .
H88A H 0.6625 0.5726 0.2514 0.072 Uiso 1 1 calc R U . . .
H88B H 0.6904 0.5866 0.3131 0.072 Uiso 1 1 calc R U . . .
H88C H 0.5866 0.5616 0.2995 0.072 Uiso 1 1 calc R U . . .
C87 C 0.6584(5) 0.4738(3) 0.2551(3) 0.0463(15) Uani 1 1 d . U . . .
H87A H 0.6718 0.4860 0.2182 0.070 Uiso 1 1 calc R U . . .
H87B H 0.5875 0.4709 0.2602 0.070 Uiso 1 1 calc R U . . .
H87C H 0.6889 0.4411 0.2601 0.070 Uiso 1 1 calc R U . . .
C86 C 0.7010(5) 0.5108(3) 0.2976(3) 0.0420(13) Uani 1 1 d . U . . .
C85 C 0.5846(4) 0.4872(2) 0.3756(2) 0.0304(11) Uani 1 1 d . U . . .
C84 C 0.6825(4) 0.4916(2) 0.3561(2) 0.0356(12) Uani 1 1 d . U . . .
C83 C 0.7587(4) 0.4808(2) 0.3909(3) 0.0388(13) Uani 1 1 d . U . . .
H83 H 0.8239 0.4838 0.3781 0.047 Uiso 1 1 calc R U . . .
C82 C 0.7432(4) 0.4653(2) 0.4448(3) 0.0366(12) Uani 1 1 d . U . . .
C81 C 0.6502(4) 0.4622(2) 0.4646(2) 0.0328(11) Uani 1 1 d . U . . .
H81 H 0.6399 0.4521 0.5012 0.039 Uiso 1 1 calc R U . . .
C80 C 0.5696(4) 0.47371(19) 0.4311(2) 0.0301(11) Uani 1 1 d . U . . .
C79 C 0.4762(4) 0.4744(2) 0.4570(2) 0.0306(11) Uani 1 1 d . U . . .
H79 H 0.4729 0.4620 0.4932 0.037 Uiso 1 1 calc R U . . .
C78 C 0.3046(4) 0.4954(2) 0.4660(2) 0.0314(11) Uani 1 1 d . U . . .
H78 H 0.2901 0.5318 0.4687 0.038 Uiso 1 1 calc R U . . .
C77 C 0.3021(4) 0.4744(2) 0.5237(2) 0.0364(12) Uani 1 1 d . U . . .
H77A H 0.3525 0.4911 0.5465 0.044 Uiso 1 1 calc R U . . .
H77B H 0.3168 0.4383 0.5229 0.044 Uiso 1 1 calc R U . . .
C76 C 0.2009(4) 0.4829(3) 0.5483(2) 0.0399(13) Uani 1 1 d . U . . .
H76A H 0.1985 0.4676 0.5850 0.048 Uiso 1 1 calc R U . . .
H76B H 0.1896 0.5192 0.5525 0.048 Uiso 1 1 calc R U . . .
C75 C 0.1198(4) 0.4608(2) 0.5126(2) 0.0361(12) Uani 1 1 d . U . . .
H75A H 0.0553 0.4689 0.5287 0.043 Uiso 1 1 calc R U . . .
H75B H 0.1265 0.4241 0.5118 0.043 Uiso 1 1 calc R U . . .
C74 C 0.1237(4) 0.4812(2) 0.4540(2) 0.0364(12) Uani 1 1 d . U . . .
H74A H 0.0735 0.4644 0.4312 0.044 Uiso 1 1 calc R U . . .
H74B H 0.1095 0.5173 0.4541 0.044 Uiso 1 1 calc R U . . .
C73 C 0.2239(4) 0.4722(2) 0.4302(2) 0.0294(11) Uani 1 1 d . U . . .
H73 H 0.2350 0.4354 0.4296 0.035 Uiso 1 1 calc R U . . .
C72 C 0.1707(4) 0.4964(2) 0.3397(2) 0.0303(11) Uani 1 1 d . U . . .
H72 H 0.1059 0.4922 0.3528 0.036 Uiso 1 1 calc R U . . .
C71 C 0.0092(6) 0.5239(3) 0.1637(3) 0.0580(18) Uani 1 1 d . U . . .
C70 C 0.3637(6) 0.5064(4) 0.1064(3) 0.062(2) Uani 1 1 d . U . . .
H70A H 0.4264 0.4995 0.0887 0.093 Uiso 1 1 calc R U . . .
H70B H 0.3421 0.5401 0.0970 0.093 Uiso 1 1 calc R U . . .
H70C H 0.3147 0.4822 0.0937 0.093 Uiso 1 1 calc R U . . .
C151 C 0.6996(5) 0.1477(2) -0.0662(3) 0.0370(12) Uani 1 1 d . U . . .
C160 C 0.6038(7) 0.1505(5) 0.0825(3) 0.087(3) Uani 1 1 d . U . . .
H16C H 0.6366 0.1192 0.0922 0.131 Uiso 1 1 calc R U . . .
H16D H 0.5386 0.1513 0.0990 0.131 Uiso 1 1 calc R U . . .
H16E H 0.6426 0.1786 0.0960 0.131 Uiso 1 1 calc R U . . .
C161 C 0.9576(6) 0.1300(3) 0.0330(3) 0.0600(18) Uani 1 1 d . U . . .
C162 C 0.8064(5) 0.1423(2) -0.1485(3) 0.0377(12) Uani 1 1 d . U . . .
H162 H 0.8676 0.1312 -0.1622 0.045 Uiso 1 1 calc R U . . .
C163 C 0.7574(5) 0.1495(2) -0.2437(2) 0.0363(12) Uani 1 1 d . U . . .
H163 H 0.7267 0.1172 -0.2548 0.044 Uiso 1 1 calc R U . . .
C164 C 0.8632(5) 0.1485(2) -0.2620(3) 0.0425(14) Uani 1 1 d . U . . .
H16F H 0.8972 0.1195 -0.2456 0.051 Uiso 1 1 calc R U . . .
H16G H 0.8970 0.1792 -0.2499 0.051 Uiso 1 1 calc R U . . .
C165 C 0.8660(5) 0.1447(3) -0.3247(3) 0.0471(15) Uani 1 1 d . U . . .
H16H H 0.9349 0.1462 -0.3370 0.057 Uiso 1 1 calc R U . . .
H16I H 0.8385 0.1122 -0.3362 0.057 Uiso 1 1 calc R U . . .
C166 C 0.8077(5) 0.1868(3) -0.3521(3) 0.0489(15) Uani 1 1 d . U . . .
H16J H 0.8391 0.2192 -0.3438 0.059 Uiso 1 1 calc R U . . .
H16K H 0.8086 0.1821 -0.3922 0.059 Uiso 1 1 calc R U . . .
C167 C 0.7024(5) 0.1875(2) -0.3324(3) 0.0436(14) Uani 1 1 d . U . . .
H16L H 0.6676 0.2162 -0.3488 0.052 Uiso 1 1 calc R U . . .
H16M H 0.6688 0.1566 -0.3444 0.052 Uiso 1 1 calc R U . . .
C168 C 0.6990(4) 0.1913(2) -0.2706(2) 0.0360(12) Uani 1 1 d . U . . .
H168 H 0.7308 0.2235 -0.2601 0.043 Uiso 1 1 calc R U . . .
C169 C 0.5222(5) 0.1931(2) -0.2726(2) 0.0388(13) Uani 1 1 d . U . . .
H169 H 0.5284 0.1976 -0.3108 0.047 Uiso 1 1 calc R U . . .
C170 C 0.4261(5) 0.1903(2) -0.2512(3) 0.0423(13) Uani 1 1 d . U . . .
C171 C 0.3484(5) 0.1969(2) -0.2891(3) 0.0495(16) Uani 1 1 d . U . . .
H171 H 0.3622 0.2051 -0.3260 0.059 Uiso 1 1 calc R U . . .
C172 C 0.2539(5) 0.1916(3) -0.2727(3) 0.0557(18) Uani 1 1 d . U . . .
C173 C 0.2334(5) 0.1802(3) -0.2185(4) 0.0549(17) Uani 1 1 d . U . . .
H173 H 0.1669 0.1765 -0.2082 0.066 Uiso 1 1 calc R U . . .
C174 C 0.3049(5) 0.1738(2) -0.1791(3) 0.0478(15) Uani 1 1 d . U . . .
C175 C 0.4059(5) 0.1789(2) -0.1955(3) 0.0413(13) Uani 1 1 d . U . . .
C176 C 0.2799(5) 0.1592(3) -0.1202(4) 0.0541(17) Uani 1 1 d . U . . .
C177 C 0.1688(6) 0.1571(3) -0.1110(4) 0.072(2) Uani 1 1 d . U . . .
H17C H 0.1394 0.1889 -0.1218 0.108 Uiso 1 1 calc R U . . .
H17D H 0.1557 0.1508 -0.0724 0.108 Uiso 1 1 calc R U . . .
H17E H 0.1405 0.1302 -0.1331 0.108 Uiso 1 1 calc R U . . .
C178 C 0.3214(6) 0.1067(3) -0.1086(4) 0.067(2) Uani 1 1 d . U . . .
H17F H 0.2904 0.0825 -0.1333 0.101 Uiso 1 1 calc R U . . .
H17G H 0.3079 0.0974 -0.0707 0.101 Uiso 1 1 calc R U . . .
H17H H 0.3923 0.1067 -0.1146 0.101 Uiso 1 1 calc R U . . .
C179 C 0.3222(6) 0.1971(3) -0.0793(3) 0.0606(19) Uani 1 1 d . U . . .
H17I H 0.3930 0.2000 -0.0845 0.091 Uiso 1 1 calc R U . . .
H17J H 0.3090 0.1859 -0.0420 0.091 Uiso 1 1 calc R U . . .
H17K H 0.2914 0.2297 -0.0853 0.091 Uiso 1 1 calc R U . . .
C180 C 0.1709(7) 0.1966(4) -0.3127(5) 0.081(3) Uani 1 1 d . U . . .
C159 C 0.5539(6) 0.2052(3) 0.0056(4) 0.068(2) Uani 1 1 d . U . . .
H15C H 0.5543 0.2097 -0.0341 0.102 Uiso 1 1 calc R U . . .
H15D H 0.5950 0.2308 0.0227 0.102 Uiso 1 1 calc R U . . .
H15E H 0.4867 0.2082 0.0190 0.102 Uiso 1 1 calc R U . . .
C158 C 0.5221(6) 0.1123(3) 0.0019(3) 0.0609(19) Uani 1 1 d . U . . .
H15F H 0.5122 0.1138 -0.0377 0.091 Uiso 1 1 calc R U . . .
H15G H 0.4592 0.1170 0.0203 0.091 Uiso 1 1 calc R U . . .
H15H H 0.5495 0.0798 0.0119 0.091 Uiso 1 1 calc R U . . .
C157 C 0.5938(6) 0.1541(3) 0.0197(3) 0.0553(17) Uani 1 1 d . U . . .
C156 C 0.7940(5) 0.1426(2) -0.0905(3) 0.0397(13) Uani 1 1 d . U . . .
C155 C 0.8789(5) 0.1354(2) -0.0581(3) 0.0444(14) Uani 1 1 d . U . . .
H155 H 0.9412 0.1314 -0.0746 0.053 Uiso 1 1 calc R U . . .
C154 C 0.8699(6) 0.1344(2) -0.0022(3) 0.0480(15) Uani 1 1 d . U . . .
C153 C 0.7786(6) 0.1399(2) 0.0217(3) 0.0490(15) Uani 1 1 d . U . . .
H153 H 0.7748 0.1396 0.0604 0.059 Uiso 1 1 calc R U . . .
C152 C 0.6923(5) 0.1459(2) -0.0081(3) 0.0429(13) Uani 1 1 d . U . . .
C150 C 0.7088(5) 0.3181(3) -0.4335(3) 0.0518(16) Uani 1 1 d . U . . .
C149 C 0.9169(5) 0.3906(3) -0.2318(3) 0.0503(16) Uani 1 1 d . U . . .
H14C H 0.9044 0.4187 -0.2564 0.075 Uiso 1 1 calc R U . . .
H14D H 0.9800 0.3954 -0.2133 0.075 Uiso 1 1 calc R U . . .
H14E H 0.8647 0.3886 -0.2046 0.075 Uiso 1 1 calc R U . . .
C148 C 0.9447(4) 0.2980(3) -0.2272(3) 0.0439(14) Uani 1 1 d . U . . .
H14F H 0.9509 0.2676 -0.2490 0.066 Uiso 1 1 calc R U . . .
H14G H 0.8925 0.2937 -0.2003 0.066 Uiso 1 1 calc R U . . .
H14H H 1.0067 0.3046 -0.2082 0.066 Uiso 1 1 calc R U . . .
C147 C 1.0012(5) 0.3471(3) -0.3075(3) 0.0538(17) Uani 1 1 d . U . . .
H14I H 0.9895 0.3769 -0.3298 0.081 Uiso 1 1 calc R U . . .
H14J H 1.0015 0.3176 -0.3311 0.081 Uiso 1 1 calc R U . . .
H14K H 1.0647 0.3501 -0.2890 0.081 Uiso 1 1 calc R U . . .
C146 C 0.9196(5) 0.3420(2) -0.2649(3) 0.0409(13) Uani 1 1 d . U . . .
C145 C 0.7331(4) 0.32948(19) -0.2587(2) 0.0301(11) Uani 1 1 d . U . . .
C144 C 0.8190(4) 0.3333(2) -0.2920(2) 0.0335(11) Uani 1 1 d . U . . .
C143 C 0.8082(4) 0.3300(2) -0.3471(2) 0.0368(12) Uani 1 1 d . U . . .
H143 H 0.8649 0.3330 -0.3692 0.044 Uiso 1 1 calc R U . . .
C142 C 0.7176(5) 0.3224(2) -0.3729(2) 0.0399(13) Uani 1 1 d . U . . .
C141 C 0.6351(4) 0.3190(2) -0.3421(2) 0.0362(12) Uani 1 1 d . U . . .
H141 H 0.5736 0.3136 -0.3594 0.043 Uiso 1 1 calc R U . . .
C140 C 0.6398(4) 0.3235(2) -0.2850(2) 0.0342(12) Uani 1 1 d . U . . .
C139 C 0.5506(4) 0.3193(2) -0.2560(2) 0.0298(11) Uani 1 1 d . U . . .
H139 H 0.4946 0.3088 -0.2761 0.036 Uiso 1 1 calc R U . . .
C138 C 0.4430(4) 0.3193(2) -0.1779(2) 0.0284(10) Uani 1 1 d . U . . .
H138 H 0.4429 0.2845 -0.1635 0.034 Uiso 1 1 calc R U . . .
C137 C 0.3516(4) 0.3261(2) -0.2144(2) 0.0346(12) Uani 1 1 d . U . . .
H13D H 0.3520 0.3599 -0.2307 0.042 Uiso 1 1 calc R U . . .
H13E H 0.3526 0.3015 -0.2444 0.042 Uiso 1 1 calc R U . . .
C136 C 0.2596(4) 0.3192(3) -0.1807(2) 0.0406(13) Uani 1 1 d . U . . .
H13F H 0.2559 0.2842 -0.1683 0.049 Uiso 1 1 calc R U . . .
H13G H 0.2015 0.3259 -0.2039 0.049 Uiso 1 1 calc R U . . .
C135 C 0.2574(4) 0.3536(3) -0.1311(3) 0.0392(13) Uani 1 1 d . U . . .
H13H H 0.1984 0.3462 -0.1092 0.047 Uiso 1 1 calc R U . . .
H13I H 0.2532 0.3886 -0.1435 0.047 Uiso 1 1 calc R U . . .
C134 C 0.3502(4) 0.3470(2) -0.0947(2) 0.0341(12) Uani 1 1 d . U . . .
H13J H 0.3494 0.3714 -0.0645 0.041 Uiso 1 1 calc R U . . .
H13K H 0.3514 0.3131 -0.0788 0.041 Uiso 1 1 calc R U . . .
C133 C 0.4398(4) 0.3550(2) -0.1296(2) 0.0284(11) Uani 1 1 d . U . . .
H133 H 0.4358 0.3896 -0.1446 0.034 Uiso 1 1 calc R U . . .
C132 C 0.5448(4) 0.3465(2) -0.0511(2) 0.0320(11) Uani 1 1 d . U . . .
H132 H 0.4861 0.3473 -0.0305 0.038 Uiso 1 1 calc R U . . .

loop_
_atom_site_aniso_label
_atom_site_aniso_U_11
_atom_site_aniso_U_22
_atom_site_aniso_U_33
_atom_site_aniso_U_23
_atom_site_aniso_U_13
_atom_site_aniso_U_12
Mn1 0.0195(4) 0.0316(4) 0.0248(4) 0.0010(3) 0.0005(3) -0.0011(3)
O1 0.0163(17) 0.037(2) 0.0307(17) 0.0020(15) -0.0028(13) 0.0001(13)
N1 0.018(2) 0.033(2) 0.0270(19) -0.0005(17) 0.0022(15) 0.0027(15)
C1 0.025(3) 0.027(3) 0.029(2) -0.003(2) -0.0021(18) 0.0002(18)
F1 0.148(10) 0.141(8) 0.045(5) 0.034(6) 0.013(5) 0.069(7)
F2 0.157(12) 0.139(10) 0.041(5) -0.020(7) -0.004(7) -0.070(9)
F3 0.042(4) 0.133(11) 0.030(4) 0.007(6) 0.001(3) 0.013(5)
F4 0.038(4) 0.160(11) 0.027(4) 0.008(5) 0.012(3) 0.002(5)
F5 0.140(11) 0.117(8) 0.039(5) 0.025(5) 0.017(6) 0.060(7)
F6 0.083(6) 0.123(7) 0.028(3) -0.011(4) -0.008(4) -0.024(5)
F7 0.068(3) 0.093(3) 0.045(2) -0.023(2) 0.0121(19) 0.017(2)
F8 0.050(3) 0.087(3) 0.055(2) -0.018(2) 0.0111(19) 0.021(2)
F9 0.081(4) 0.070(3) 0.102(4) -0.001(3) 0.056(3) -0.002(2)
F10 0.101(5) 0.236(8) 0.080(4) 0.045(5) 0.034(3) 0.119(5)
F11 0.042(3) 0.231(8) 0.057(3) 0.015(4) 0.018(2) 0.027(4)
F12 0.080(5) 0.174(7) 0.207(9) -0.022(6) 0.095(5) -0.033(4)
F1A 0.098(9) 0.085(7) 0.025(4) -0.011(4) 0.006(5) 0.006(6)
F2A 0.085(11) 0.115(12) 0.041(7) 0.014(9) -0.002(8) -0.041(9)
F3A 0.042(5) 0.138(13) 0.024(5) 0.011(7) -0.011(4) 0.009(6)
F4A 0.130(12) 0.150(11) 0.044(7) 0.027(8) -0.006(7) -0.051(9)
F5A 0.036(5) 0.163(15) 0.031(5) 0.021(8) 0.001(4) 0.007(6)
F6A 0.153(15) 0.144(12) 0.043(7) -0.013(8) 0.012(9) 0.058(11)
F13 0.085(4) 0.116(4) 0.152(6) 0.058(4) -0.076(4) -0.046(3)
O2 0.0186(18) 0.0363(19) 0.0293(17) 0.0019(15) 0.0032(13) 0.0004(14)
Mn2 0.0217(4) 0.0275(4) 0.0274(4) -0.0005(4) -0.0017(3) -0.0005(3)
N2 0.0148(19) 0.031(2) 0.031(2) 0.0022(17) -0.0003(15) -0.0001(15)
C2 0.027(3) 0.031(3) 0.034(2) -0.002(2) -0.0015(19) 0.0005(19)
Mn3 0.0257(5) 0.0374(5) 0.0329(4) 0.0027(4) -0.0003(3) -0.0014(3)
O3 0.031(2) 0.033(2) 0.0292(17) -0.0046(15) -0.0014(14) 0.0001(14)
N3 0.024(2) 0.045(3) 0.030(2) 0.000(2) 0.0022(17) -0.0048(18)
C3 0.031(3) 0.039(3) 0.034(3) -0.005(2) -0.012(2) 0.003(2)
N4 0.022(2) 0.028(2) 0.032(2) -0.0005(18) -0.0037(16) -0.0002(16)
Mn4 0.0310(5) 0.0384(5) 0.0323(4) 0.0013(4) -0.0003(3) 0.0007(4)
O4 0.0204(18) 0.040(2) 0.0373(19) -0.0024(17) -0.0063(14) -0.0046(14)
C4 0.036(3) 0.044(3) 0.027(2) -0.003(2) -0.003(2) 0.001(2)
Mn5 0.0297(5) 0.0361(5) 0.0258(4) 0.0007(4) 0.0004(3) -0.0021(4)
O5 0.032(2) 0.041(2) 0.0266(17) 0.0053(16) 0.0008(14) 0.0004(15)
N5 0.025(2) 0.027(2) 0.0281(19) 0.0019(17) -0.0027(16) -0.0033(16)
C5 0.029(3) 0.042(3) 0.028(2) -0.001(2) 0.001(2) 0.001(2)
O6 0.0224(19) 0.041(2) 0.0351(18) 0.0038(17) 0.0046(14) -0.0026(14)
Mn6 0.0334(5) 0.0326(5) 0.0378(5) 0.0006(4) 0.0042(4) -0.0008(4)
N6 0.019(2) 0.039(2) 0.030(2) -0.0003(19) -0.0013(16) 0.0021(16)
C6 0.028(3) 0.028(3) 0.029(2) -0.004(2) -0.0031(19) 0.0001(19)
C7 0.025(3) 0.036(3) 0.039(3) -0.001(2) -0.002(2) -0.0005(19)
O7 0.027(2) 0.042(2) 0.0347(19) 0.0021(17) -0.0033(15) -0.0001(15)
N7 0.020(2) 0.030(2) 0.033(2) -0.0024(18) 0.0040(16) 0.0012(16)
C8 0.037(3) 0.033(3) 0.059(4) 0.004(3) 0.002(3) -0.007(2)
O8 0.033(2) 0.039(2) 0.0277(17) 0.0008(17) -0.0017(14) 0.0011(16)
N8 0.026(2) 0.031(2) 0.028(2) -0.0039(18) -0.0003(16) -0.0012(16)
C9 0.022(3) 0.042(3) 0.041(3) 0.003(2) 0.003(2) 0.002(2)
O9 0.0257(19) 0.040(2) 0.0310(18) 0.0037(16) -0.0040(14) -0.0009(14)
N9 0.032(3) 0.047(3) 0.050(3) 0.005(2) -0.002(2) -0.004(2)
O10 0.0270(19) 0.039(2) 0.0287(17) 0.0039(16) 0.0047(14) 0.0005(14)
N10 0.029(2) 0.039(3) 0.0246(19) -0.0041(18) -0.0010(16) -0.0028(17)
C10 0.028(3) 0.057(4) 0.053(3) 0.000(3) -0.009(3) -0.008(3)
C11 0.046(3) 0.092(5) 0.029(3) 0.001(3) -0.004(2) -0.003(3)
O11 0.043(2) 0.035(2) 0.0340(19) 0.0050(17) 0.0096(16) -0.0010(16)
N11 0.024(2) 0.038(2) 0.030(2) -0.0043(19) -0.0017(16) -0.0046(18)
O12 0.032(2) 0.043(2) 0.050(2) -0.0022(19) 0.0071(17) -0.0041(16)
N12 0.037(3) 0.044(3) 0.052(3) 0.003(2) 0.003(2) -0.004(2)
C12 0.020(3) 0.036(3) 0.029(2) -0.001(2) 0.0034(18) -0.0004(19)
C13 0.019(2) 0.029(2) 0.028(2) 0.005(2) 0.0046(18) 0.0022(19)
N13 0.024(2) 0.035(2) 0.027(2) -0.0004(18) 0.0031(16) 0.0002(18)
C14 0.021(3) 0.048(3) 0.029(2) 0.003(2) 0.0033(19) 0.002(2)
F14 0.058(3) 0.174(6) 0.048(2) 0.040(3) -0.018(2) -0.017(3)
N14 0.024(2) 0.036(2) 0.028(2) 0.0034(18) 0.0001(16) 0.0056(17)
N15 0.028(2) 0.045(3) 0.034(2) -0.003(2) 0.0025(18) -0.0047(18)
F15 0.074(4) 0.139(5) 0.086(4) 0.005(4) -0.026(3) 0.037(3)
C15 0.023(3) 0.052(3) 0.036(3) 0.001(3) 0.005(2) 0.006(2)
F16 0.034(2) 0.165(5) 0.058(3) 0.020(3) -0.0085(19) 0.012(3)
N16 0.035(3) 0.032(2) 0.036(2) 0.0005(19) 0.0101(18) 0.0032(18)
C16 0.018(3) 0.049(3) 0.037(3) 0.003(2) 0.001(2) -0.002(2)
F17 0.072(3) 0.129(5) 0.084(4) -0.032(3) -0.024(3) 0.061(3)
N17 0.040(3) 0.028(2) 0.035(2) 0.000(2) 0.0001(18) -0.0050(18)
C17 0.018(2) 0.039(3) 0.027(2) 0.005(2) -0.0016(18) 0.0008(18)
F18 0.067(3) 0.089(4) 0.141(5) 0.021(3) -0.055(4) -0.023(3)
N18 0.035(3) 0.043(3) 0.037(2) 0.005(2) 0.004(2) 0.0028(19)
C18 0.015(2) 0.033(3) 0.028(2) 0.004(2) 0.0022(17) 0.0010(18)
F19 0.036(3) 0.204(7) 0.102(4) -0.034(4) 0.018(3) -0.043(3)
C19 0.023(2) 0.038(3) 0.027(2) 0.001(2) -0.0038(18) 0.0003(19)
C20 0.024(3) 0.028(3) 0.034(2) 0.000(2) 0.0028(19) -0.0030(18)
F20 0.098(5) 0.109(4) 0.122(5) -0.042(4) 0.069(4) -0.024(3)
C21 0.026(3) 0.049(3) 0.029(2) -0.001(2) -0.0004(19) -0.001(2)
F21 0.066(4) 0.161(6) 0.181(7) 0.092(5) 0.067(4) 0.031(4)
F22 0.063(3) 0.127(4) 0.037(2) -0.003(3) 0.0160(19) 0.005(3)
C22 0.034(3) 0.046(3) 0.028(2) -0.001(2) 0.0038(19) -0.004(2)
C23 0.026(3) 0.042(3) 0.038(3) -0.005(2) 0.008(2) -0.002(2)
F23 0.060(3) 0.067(3) 0.070(3) 0.008(2) 0.021(2) -0.007(2)
F24 0.056(3) 0.076(3) 0.071(3) 0.021(2) 0.027(2) 0.025(2)
C24 0.028(3) 0.028(3) 0.035(2) -0.002(2) 0.0049(19) -0.0019(19)
C25 0.024(2) 0.026(2) 0.032(2) 0.002(2) 0.0014(18) -0.0020(18)
F25 0.114(4) 0.107(4) 0.037(2) -0.013(3) -0.005(2) 0.017(3)
F26 0.059(3) 0.313(10) 0.030(2) -0.007(4) -0.008(2) -0.030(5)
C26 0.023(3) 0.046(3) 0.042(3) 0.005(2) 0.008(2) 0.008(2)
C27 0.025(3) 0.046(3) 0.045(3) 0.009(3) -0.002(2) 0.000(2)
F27 0.102(4) 0.099(4) 0.043(2) 0.018(2) 0.017(2) 0.000(3)
F28 0.080(3) 0.079(3) 0.036(2) 0.006(2) -0.002(2) 0.004(2)
C28 0.042(4) 0.041(3) 0.054(4) 0.009(3) 0.008(3) 0.012(2)
C29 0.027(3) 0.075(5) 0.053(4) 0.004(3) 0.010(3) 0.011(3)
F29 0.056(3) 0.199(6) 0.035(2) -0.011(3) 0.0121(19) 0.022(3)
C30 0.038(3) 0.088(5) 0.030(3) -0.002(3) 0.006(2) 0.002(3)
F30 0.129(5) 0.078(3) 0.037(2) -0.010(2) 0.005(2) -0.029(3)
C31 0.032(3) 0.027(3) 0.035(3) -0.003(2) 0.002(2) 0.001(2)
F31 0.097(4) 0.094(4) 0.099(4) -0.009(3) -0.050(3) 0.016(3)
C32 0.042(3) 0.030(3) 0.033(3) 0.002(2) -0.002(2) -0.003(2)
F32 0.089(4) 0.107(4) 0.055(3) 0.030(3) -0.005(2) 0.026(3)
C33 0.049(3) 0.033(3) 0.032(3) -0.001(2) 0.006(2) 0.000(2)
F33 0.065(3) 0.129(5) 0.056(3) 0.019(3) -0.004(2) 0.031(3)
C35 0.034(3) 0.034(3) 0.043(3) -0.001(2) 0.003(2) 0.005(2)
F35 0.065(4) 0.209(8) 0.093(4) -0.041(4) -0.033(3) 0.025(4)
C34 0.046(3) 0.033(3) 0.038(3) -0.004(2) 0.009(2) 0.005(2)
F34 0.094(4) 0.173(6) 0.105(5) -0.043(4) -0.025(4) 0.091(4)
C36 0.030(3) 0.029(3) 0.036(3) 0.001(2) 0.003(2) 0.0033(19)
F36 0.104(5) 0.111(5) 0.229(9) -0.043(5) -0.102(6) 0.010(4)
C37 0.045(3) 0.047(3) 0.032(3) -0.001(3) -0.003(2) 0.002(2)
C39 0.064(5) 0.074(5) 0.034(3) -0.002(3) -0.005(3) -0.006(4)
C38 0.057(4) 0.048(4) 0.044(3) 0.005(3) -0.010(3) 0.005(3)
C40 0.051(4) 0.050(4) 0.035(3) -0.005(3) -0.007(3) -0.010(3)
C41 0.059(4) 0.056(4) 0.045(3) -0.007(3) 0.012(3) 0.008(3)
C42 0.024(3) 0.034(3) 0.040(3) 0.002(2) -0.001(2) 0.002(2)
C43 0.021(2) 0.030(3) 0.030(2) 0.001(2) -0.0050(18) -0.0009(19)
C45 0.026(3) 0.057(4) 0.035(3) 0.004(3) -0.007(2) -0.001(2)
C44 0.024(3) 0.041(3) 0.034(3) 0.002(2) -0.002(2) 0.003(2)
C46 0.031(3) 0.049(3) 0.032(3) 0.005(2) -0.005(2) 0.001(2)
C47 0.027(3) 0.042(3) 0.030(2) 0.004(2) -0.0007(19) -0.003(2)
C49 0.025(3) 0.036(3) 0.031(2) 0.004(2) 0.0021(19) -0.002(2)
C48 0.024(3) 0.032(3) 0.027(2) 0.003(2) -0.0046(18) 0.0003(19)
C50 0.022(3) 0.034(3) 0.043(3) 0.006(2) 0.001(2) 0.001(2)
C51 0.029(3) 0.038(3) 0.043(3) 0.010(2) 0.001(2) 0.006(2)
C52 0.023(3) 0.052(4) 0.053(3) 0.014(3) 0.003(2) 0.006(2)
C53 0.023(3) 0.044(3) 0.056(3) 0.015(3) -0.005(2) 0.002(2)
C54 0.027(3) 0.036(3) 0.046(3) 0.012(2) -0.005(2) -0.004(2)
C55 0.021(2) 0.029(3) 0.042(3) 0.007(2) 0.0004(19) -0.0029(19)
C56 0.032(3) 0.044(3) 0.048(3) 0.006(3) -0.009(2) -0.009(2)
C57 0.042(3) 0.042(3) 0.041(3) 0.002(3) -0.009(2) -0.002(2)
C58 0.051(4) 0.040(3) 0.065(4) -0.003(3) -0.016(3) -0.011(3)
C59 0.034(4) 0.083(5) 0.064(4) 0.006(4) -0.012(3) -0.012(3)
C62 0.044(3) 0.037(3) 0.032(3) 0.007(2) 0.001(2) 0.001(2)
C61 0.033(3) 0.028(3) 0.030(2) 0.005(2) -0.0031(19) -0.0012(19)
C60 0.024(3) 0.121(7) 0.063(4) 0.011(4) 0.007(3) 0.010(3)
C64 0.042(3) 0.045(3) 0.037(3) 0.009(3) -0.004(2) -0.002(2)
C63 0.049(3) 0.040(3) 0.034(3) 0.007(3) -0.003(2) 0.001(2)
C65 0.032(3) 0.036(3) 0.038(3) 0.005(2) -0.001(2) 0.001(2)
C66 0.036(3) 0.029(3) 0.035(3) 0.002(2) -0.003(2) 0.000(2)
C67 0.041(3) 0.055(4) 0.035(3) 0.007(3) 0.003(2) 0.002(3)
C69 0.053(4) 0.045(3) 0.049(3) -0.003(3) 0.009(3) 0.008(3)
C68 0.046(4) 0.047(4) 0.052(4) 0.014(3) 0.009(3) -0.001(3)
C131 0.054(4) 0.090(5) 0.034(3) 0.004(3) -0.004(3) 0.000(3)
C130 0.044(4) 0.100(7) 0.060(4) 0.004(4) -0.017(4) 0.012(4)
C129 0.034(3) 0.060(4) 0.053(4) 0.001(3) 0.001(3) -0.005(3)
C128 0.055(4) 0.054(4) 0.064(4) -0.005(3) -0.008(3) 0.011(3)
C127 0.041(3) 0.052(4) 0.044(3) 0.003(3) -0.009(3) 0.002(3)
C126 0.029(3) 0.047(3) 0.031(3) 0.005(2) 0.001(2) -0.010(2)
C125 0.036(3) 0.055(4) 0.029(3) 0.002(3) 0.003(2) -0.011(3)
C124 0.042(3) 0.057(4) 0.034(3) 0.005(3) -0.006(2) -0.012(3)
C123 0.043(3) 0.058(4) 0.039(3) 0.005(3) -0.016(2) -0.009(3)
C122 0.036(3) 0.041(3) 0.040(3) 0.007(2) -0.009(2) -0.006(2)
C121 0.033(3) 0.032(3) 0.032(2) 0.003(2) -0.006(2) -0.008(2)
C120 0.052(4) 0.057(4) 0.040(3) 0.007(3) 0.011(3) 0.010(3)
C119 0.058(5) 0.083(5) 0.034(3) -0.006(3) -0.009(3) 0.001(4)
C118 0.053(4) 0.044(3) 0.050(4) 0.004(3) -0.013(3) 0.010(3)
C117 0.059(4) 0.043(3) 0.054(4) -0.003(3) -0.012(3) -0.006(3)
C116 0.047(3) 0.040(3) 0.031(3) -0.001(2) -0.004(2) 0.001(2)
C115 0.037(3) 0.024(3) 0.034(3) 0.001(2) 0.002(2) 0.003(2)
C114 0.044(3) 0.029(3) 0.031(2) 0.002(2) -0.001(2) 0.003(2)
C113 0.055(3) 0.037(3) 0.028(2) 0.001(2) 0.001(2) 0.006(2)
C112 0.048(3) 0.036(3) 0.035(3) 0.002(2) 0.006(2) 0.006(2)
C111 0.034(3) 0.039(3) 0.034(3) 0.000(2) 0.002(2) 0.001(2)
C110 0.039(3) 0.030(3) 0.033(3) 0.002(2) 0.004(2) 0.002(2)
C109 0.028(3) 0.031(3) 0.037(3) -0.002(2) -0.001(2) -0.001(2)
C108 0.028(3) 0.039(3) 0.031(3) -0.003(2) 0.0005(19) -0.001(2)
C107 0.027(3) 0.061(4) 0.034(3) -0.006(3) 0.003(2) -0.005(2)
C106 0.031(3) 0.082(5) 0.031(3) -0.006(3) -0.002(2) -0.002(3)
C105 0.039(3) 0.080(5) 0.030(3) 0.003(3) -0.005(2) 0.002(3)
C104 0.035(3) 0.055(4) 0.029(3) 0.002(3) 0.001(2) -0.004(3)
C103 0.024(3) 0.039(3) 0.032(3) 0.000(2) 0.0006(19) 0.000(2)
C102 0.029(3) 0.035(3) 0.028(2) -0.003(2) 0.0033(19) -0.002(2)
C101 0.028(3) 0.062(4) 0.067(4) -0.006(3) 0.013(3) -0.003(3)
C100 0.049(4) 0.081(6) 0.074(5) 0.011(4) -0.017(4) 0.009(4)
C99 0.059(4) 0.049(4) 0.061(4) 0.010(3) -0.013(3) 0.006(3)
C98 0.059(4) 0.061(4) 0.050(4) -0.005(3) -0.017(3) 0.002(3)
C97 0.041(4) 0.052(4) 0.052(3) -0.002(3) -0.012(3) 0.006(3)
C96 0.029(3) 0.032(3) 0.044(3) -0.005(2) 0.000(2) -0.002(2)
C95 0.031(3) 0.040(3) 0.040(3) -0.009(2) 0.004(2) -0.005(2)
C94 0.027(3) 0.041(3) 0.056(3) -0.010(3) 0.005(2) -0.003(2)
C93 0.026(3) 0.044(3) 0.063(4) -0.010(3) -0.004(2) 0.001(2)
C92 0.030(3) 0.037(3) 0.055(3) -0.006(3) -0.006(2) 0.003(2)
C91 0.025(3) 0.031(3) 0.046(3) -0.006(2) 0.000(2) 0.0000(19)
C90 0.024(3) 0.062(4) 0.049(3) -0.005(3) -0.002(2) 0.001(2)
C89 0.040(4) 0.109(7) 0.055(4) 0.014(5) 0.014(3) -0.008(4)
C88 0.054(4) 0.041(3) 0.049(4) 0.004(3) 0.014(3) -0.012(3)
C87 0.050(4) 0.050(4) 0.039(3) -0.001(3) 0.007(3) 0.003(3)
C86 0.034(3) 0.048(3) 0.044(3) 0.003(3) 0.014(2) -0.007(2)
C85 0.026(3) 0.029(3) 0.036(3) -0.008(2) 0.0042(19) -0.0022(19)
C84 0.031(3) 0.037(3) 0.039(3) -0.005(2) 0.007(2) -0.001(2)
C83 0.023(3) 0.047(3) 0.046(3) -0.009(3) 0.008(2) -0.004(2)
C82 0.027(3) 0.041(3) 0.041(3) -0.007(2) -0.001(2) -0.002(2)
C81 0.025(3) 0.038(3) 0.035(3) -0.005(2) 0.001(2) 0.000(2)
C80 0.027(3) 0.027(3) 0.036(3) -0.007(2) 0.0012(19) -0.0030(19)
C79 0.032(3) 0.033(3) 0.027(2) -0.003(2) -0.0024(19) -0.0042(19)
C78 0.024(3) 0.036(3) 0.034(3) -0.008(2) 0.0027(19) 0.001(2)
C77 0.031(3) 0.044(3) 0.035(3) -0.002(2) -0.002(2) -0.001(2)
C76 0.032(3) 0.053(4) 0.034(3) -0.007(3) 0.003(2) -0.003(2)
C75 0.026(3) 0.050(3) 0.033(3) -0.002(2) 0.007(2) -0.004(2)
C74 0.026(3) 0.043(3) 0.040(3) 0.000(3) 0.003(2) 0.001(2)
C73 0.024(3) 0.034(3) 0.030(2) 0.000(2) 0.0039(19) -0.0018(19)
C72 0.024(3) 0.029(3) 0.038(3) -0.002(2) 0.003(2) 0.0005(19)
C71 0.048(4) 0.080(5) 0.047(3) 0.019(3) -0.010(3) -0.001(3)
C70 0.052(4) 0.100(6) 0.035(3) 0.008(4) 0.011(3) 0.009(4)
C151 0.047(3) 0.023(3) 0.041(3) 0.002(2) 0.004(2) 0.001(2)
C160 0.071(6) 0.148(9) 0.042(4) -0.011(5) 0.014(4) -0.022(6)
C161 0.065(4) 0.067(4) 0.048(3) 0.009(3) -0.004(3) 0.016(3)
C162 0.035(3) 0.035(3) 0.043(3) 0.000(2) 0.009(2) 0.006(2)
C163 0.041(3) 0.032(3) 0.036(3) -0.001(2) 0.007(2) -0.001(2)
C164 0.045(4) 0.042(3) 0.040(3) 0.003(3) 0.010(2) 0.001(3)
C165 0.050(4) 0.051(4) 0.040(3) -0.001(3) 0.010(3) 0.000(3)
C166 0.059(4) 0.049(4) 0.038(3) 0.005(3) 0.010(3) -0.003(3)
C167 0.055(4) 0.038(3) 0.038(3) -0.001(3) 0.004(2) -0.005(3)
C168 0.036(3) 0.032(3) 0.040(3) -0.002(2) 0.004(2) -0.004(2)
C169 0.046(3) 0.035(3) 0.036(3) -0.005(2) 0.000(2) -0.003(2)
C170 0.038(3) 0.035(3) 0.053(3) -0.012(3) 0.000(2) -0.001(2)
C171 0.045(3) 0.047(4) 0.057(4) -0.018(3) -0.008(3) 0.007(3)
C172 0.040(3) 0.052(4) 0.075(4) -0.033(3) -0.009(3) 0.014(3)
C173 0.036(3) 0.044(4) 0.085(4) -0.026(3) 0.005(3) 0.000(3)
C174 0.036(3) 0.034(3) 0.074(4) -0.018(3) 0.011(3) -0.005(2)
C175 0.035(3) 0.032(3) 0.058(3) -0.011(3) 0.003(2) 0.000(2)
C176 0.040(4) 0.045(4) 0.078(4) -0.008(3) 0.022(3) -0.007(3)
C177 0.041(4) 0.074(5) 0.101(7) -0.006(5) 0.031(4) -0.005(3)
C178 0.058(5) 0.043(4) 0.102(7) 0.000(4) 0.028(4) -0.005(3)
C179 0.059(5) 0.057(4) 0.066(4) -0.002(4) 0.024(4) -0.004(3)
C180 0.052(4) 0.093(6) 0.096(5) -0.044(5) -0.023(4) 0.022(4)
C159 0.061(5) 0.062(4) 0.081(6) -0.018(4) 0.020(4) 0.003(4)
C158 0.063(5) 0.072(5) 0.048(4) 0.006(4) 0.015(3) -0.015(4)
C157 0.058(4) 0.064(4) 0.043(3) -0.009(3) 0.012(3) -0.010(3)
C156 0.050(3) 0.029(3) 0.041(3) 0.003(2) 0.005(2) 0.007(2)
C155 0.048(4) 0.038(3) 0.047(3) 0.002(3) 0.004(3) 0.011(3)
C154 0.063(4) 0.039(3) 0.043(3) 0.007(3) 0.000(3) 0.009(3)
C153 0.067(4) 0.042(3) 0.038(3) 0.004(3) 0.003(3) 0.002(3)
C152 0.054(4) 0.032(3) 0.043(3) 0.004(2) 0.009(2) -0.002(2)
C150 0.050(4) 0.070(4) 0.035(3) 0.000(3) 0.009(3) 0.005(3)
C149 0.047(4) 0.044(3) 0.060(4) -0.007(3) 0.008(3) -0.010(3)
C148 0.027(3) 0.054(4) 0.050(3) 0.002(3) 0.002(2) 0.004(2)
C147 0.033(3) 0.069(5) 0.059(4) -0.006(4) 0.018(3) -0.004(3)
C146 0.033(3) 0.043(3) 0.047(3) -0.003(3) 0.009(2) -0.002(2)
C145 0.034(3) 0.025(3) 0.032(2) 0.002(2) 0.0042(19) 0.0007(19)
C144 0.029(3) 0.030(3) 0.041(3) -0.002(2) 0.007(2) 0.0014(19)
C143 0.035(3) 0.037(3) 0.039(3) 0.001(2) 0.014(2) 0.003(2)
C142 0.040(3) 0.047(3) 0.032(3) 0.000(2) 0.008(2) 0.008(2)
C141 0.037(3) 0.040(3) 0.031(3) -0.002(2) 0.001(2) 0.008(2)
C140 0.038(3) 0.033(3) 0.032(3) 0.004(2) 0.005(2) 0.005(2)
C139 0.032(3) 0.029(3) 0.029(2) -0.001(2) -0.0038(19) 0.005(2)
C138 0.025(3) 0.033(3) 0.027(2) 0.002(2) -0.0006(19) 0.0024(19)
C137 0.029(3) 0.047(3) 0.028(2) -0.002(2) -0.003(2) 0.004(2)
C136 0.027(3) 0.056(4) 0.039(3) -0.006(3) 0.000(2) 0.001(2)
C135 0.023(3) 0.051(4) 0.043(3) -0.003(3) 0.006(2) 0.003(2)
C134 0.029(3) 0.042(3) 0.031(3) -0.005(2) 0.007(2) -0.004(2)
C133 0.025(3) 0.031(3) 0.029(2) -0.002(2) 0.0036(19) 0.0015(19)
C132 0.025(3) 0.040(3) 0.031(2) 0.000(2) 0.0043(19) -0.006(2)

loop_
_atom_type_symbol
_atom_type_description
_atom_type_scat_dispersion_real
_atom_type_scat_dispersion_imag
_atom_type_scat_source
C C 0.0181 0.0091 'International Tables Vol C Tables 4.2.6.8 and 6.1.1.4'
H H 0.0000 0.0000 'International Tables Vol C Tables 4.2.6.8 and 6.1.1.4'
F F 0.0727 0.0534 'International Tables Vol C Tables 4.2.6.8 and 6.1.1.4'
Mn Mn -0.5299 2.8052 'International Tables Vol C Tables 4.2.6.8 and 6.1.1.4'
N N 0.0311 0.0180 'International Tables Vol C Tables 4.2.6.8 and 6.1.1.4'
O O 0.0492 0.0322 'International Tables Vol C Tables 4.2.6.8 and 6.1.1.4'

loop_
_geom_angle_atom_site_label_1
_geom_angle_atom_site_label_2
_geom_angle_atom_site_label_3
_geom_angle
N3 Mn1 O1 106.0(2)
N3 Mn1 O2 103.5(2)
O1 Mn1 O2 84.81(15)
N3 Mn1 N1 100.8(2)
O1 Mn1 N1 91.18(17)
O2 Mn1 N1 155.60(17)
N3 Mn1 N2 101.0(2)
O1 Mn1 N2 152.90(17)
O2 Mn1 N2 90.42(17)
N1 Mn1 N2 82.26(18)
C1 O1 Mn1 129.1(3)
C12 N1 C13 120.9(4)
C12 N1 Mn1 127.8(4)
C13 N1 Mn1 111.3(3)
O1 C1 C6 122.7(4)
O1 C1 C2 118.4(5)
C6 C1 C2 119.0(5)
C25 O2 Mn1 127.1(3)
N6 Mn2 O3 109.5(2)
N6 Mn2 O4 104.3(2)
O3 Mn2 O4 83.12(17)
N6 Mn2 N5 102.4(2)
O3 Mn2 N5 148.02(17)
O4 Mn2 N5 89.99(18)
N6 Mn2 N4 101.7(2)
O3 Mn2 N4 90.46(18)
O4 Mn2 N4 153.96(18)
N5 Mn2 N4 82.17(19)
C19 N2 C18 121.7(4)
C19 N2 Mn1 123.5(4)
C18 N2 Mn1 114.8(3)
C3 C2 C1 117.4(5)
C3 C2 C7 121.7(5)
C1 C2 C7 120.8(5)
N9 Mn3 O5 104.6(2)
N9 Mn3 O6 105.9(2)
O5 Mn3 O6 84.25(17)
N9 Mn3 N8 100.1(2)
O5 Mn3 N8 155.08(18)
O6 Mn3 N8 91.74(18)
N9 Mn3 N7 101.6(2)
O5 Mn3 N7 89.93(18)
O6 Mn3 N7 152.50(18)
N8 Mn3 N7 82.32(19)
C31 O3 Mn2 129.8(3)
C2 C3 C4 123.1(5)
C2 C3 H3 118.4
C4 C3 H3 118.4
C42 N4 C43 121.4(4)
C42 N4 Mn2 127.3(4)
C43 N4 Mn2 111.3(3)
N12 Mn4 O8 108.2(3)
N12 Mn4 O7 101.8(2)
O8 Mn4 O7 85.11(17)
N12 Mn4 N11 98.7(2)
O8 Mn4 N11 90.78(18)
O7 Mn4 N11 159.36(19)
N12 Mn4 N10 104.1(3)
O8 Mn4 N10 147.65(19)
O7 Mn4 N10 90.26(18)
N11 Mn4 N10 82.43(19)
C55 O4 Mn2 126.6(3)
C5 C4 C3 119.8(5)
C5 C4 C11 120.1(6)
C3 C4 C11 119.9(5)
N15 Mn5 O9 109.2(2)
N15 Mn5 O10 102.3(2)
O9 Mn5 O10 84.33(16)
N15 Mn5 N13 98.1(2)
O9 Mn5 N13 90.95(17)
O10 Mn5 N13 159.53(19)
N15 Mn5 N14 105.4(2)
O9 Mn5 N14 145.35(18)
O10 Mn5 N14 90.52(18)
N13 Mn5 N14 82.08(19)
C61 O5 Mn3 126.8(4)
C49 N5 C48 119.8(4)
C49 N5 Mn2 124.7(3)
C48 N5 Mn2 115.5(3)
C4 C5 C6 119.8(5)
C4 C5 H5 120.1
C6 C5 H5 120.1
C85 O6 Mn3 128.9(4)
N18 Mn6 O11 102.6(2)
N18 Mn6 O12 109.5(2)
O11 Mn6 O12 84.11(19)
N18 Mn6 N17 100.5(2)
O11 Mn6 N17 156.78(19)
O12 Mn6 N17 90.4(2)
N18 Mn6 N16 105.9(2)
O11 Mn6 N16 89.49(19)
O12 Mn6 N16 144.5(2)
N17 Mn6 N16 82.0(2)
C5 C6 C1 120.7(5)
C5 C6 C12 116.1(5)
C1 C6 C12 122.9(5)
C2 C7 C9 110.2(5)
C2 C7 C10 112.2(5)
C9 C7 C10 107.6(5)
C2 C7 C8 109.3(5)
C9 C7 C8 109.9(5)
C10 C7 C8 107.7(5)
C91 O7 Mn4 124.2(4)
C72 N7 C73 121.6(5)
C72 N7 Mn3 123.6(4)
C73 N7 Mn3 114.7(3)
C7 C8 H8A 109.5
C7 C8 H8B 109.5
H8A C8 H8B 109.5
C7 C8 H8C 109.5
H8A C8 H8C 109.5
H8B C8 H8C 109.5
C115 O8 Mn4 130.8(3)
C79 N8 C78 122.9(5)
C79 N8 Mn3 126.2(4)
C78 N8 Mn3 110.9(3)
C7 C9 H9A 109.5
C7 C9 H9B 109.5
H9A C9 H9B 109.5
C7 C9 H9C 109.5
H9A C9 H9C 109.5
H9B C9 H9C 109.5
C121 O9 Mn5 129.0(4)
C145 O10 Mn5 126.1(4)
C102 N10 C103 120.7(5)
C102 N10 Mn4 125.0(4)
C103 N10 Mn4 114.2(3)
C7 C10 H10A 109.5
C7 C10 H10B 109.5
H10A C10 H10B 109.5
C7 C10 H10C 109.5
H10A C10 H10C 109.5
H10B C10 H10C 109.5
F3A C11 F2A 116.1(15)
F2 C11 F3 112.6(12)
F2 C11 F1 100.0(11)
F3 C11 F1 99.6(10)
F3A C11 C4 117.1(9)
F2A C11 C4 114.7(13)
F2 C11 C4 116.6(8)
F3 C11 C4 116.1(9)
F1 C11 C4 109.0(7)
F3A C11 F1A 99.3(12)
F2A C11 F1A 99.8(13)
C4 C11 F1A 106.1(7)
C151 O11 Mn6 124.6(4)
C109 N11 C108 123.0(4)
C109 N11 Mn4 126.9(4)
C108 N11 Mn4 110.1(3)
C175 O12 Mn6 129.8(4)
N1 C12 C6 124.3(5)
N1 C12 H12 117.8
C6 C12 H12 117.8
N1 C13 C18 105.3(4)
N1 C13 C14 117.2(4)
C18 C13 C14 110.7(4)
N1 C13 H13 107.8
C18 C13 H13 107.8
C14 C13 H13 107.8
C132 N13 C133 121.5(5)
C132 N13 Mn5 127.2(4)
C133 N13 Mn5 111.2(3)
C13 C14 C15 108.0(4)
C13 C14 H14A 110.1
C15 C14 H14A 110.1
C13 C14 H14B 110.1
C15 C14 H14B 110.1
H14A C14 H14B 108.4
C139 N14 C138 121.3(5)
C139 N14 Mn5 124.6(4)
C138 N14 Mn5 114.1(3)
C16 C15 C14 111.6(5)
C16 C15 H15A 109.3
C14 C15 H15A 109.3
C16 C15 H15B 109.3
C14 C15 H15B 109.3
H15A C15 H15B 108.0
C162 N16 C163 121.3(5)
C162 N16 Mn6 124.5(4)
C163 N16 Mn6 114.3(4)
C15 C16 C17 112.6(5)
C15 C16 H16A 109.1
C17 C16 H16A 109.1
C15 C16 H16B 109.1
C17 C16 H16B 109.1
H16A C16 H16B 107.8
C169 N17 C168 121.6(5)
C169 N17 Mn6 126.8(4)
C168 N17 Mn6 111.6(4)
C18 C17 C16 108.9(4)
C18 C17 H17A 109.9
C16 C17 H17A 109.9
C18 C17 H17B 109.9
C16 C17 H17B 109.9
H17A C17 H17B 108.3
N2 C18 C13 106.0(4)
N2 C18 C17 115.8(4)
C13 C18 C17 110.6(4)
N2 C18 H18 108.1
C13 C18 H18 108.1
C17 C18 H18 108.1
N2 C19 C20 125.4(5)
N2 C19 H19 117.3
C20 C19 H19 117.3
C21 C20 C19 117.0(5)
C21 C20 C25 119.6(5)
C19 C20 C25 122.9(5)
C22 C21 C20 121.0(5)
C22 C21 H21 119.5
C20 C21 H21 119.5
C21 C22 C23 119.5(5)
C21 C22 C30 120.9(5)
C23 C22 C30 119.6(6)
C24 C23 C22 122.3(5)
C24 C23 H23 118.9
C22 C23 H23 118.9
C23 C24 C25 118.7(5)
C23 C24 C26 121.5(5)
C25 C24 C26 119.8(5)
O2 C25 C24 120.3(5)
O2 C25 C20 121.0(5)
C24 C25 C20 118.7(5)
C27 C26 C29 107.8(5)
C27 C26 C24 112.2(5)
C29 C26 C24 111.7(5)
C27 C26 C28 110.2(5)
C29 C26 C28 107.0(5)
C24 C26 C28 107.9(5)
C26 C27 H27A 109.5
C26 C27 H27B 109.5
H27A C27 H27B 109.5
C26 C27 H27C 109.5
H27A C27 H27C 109.5
H27B C27 H27C 109.5
C26 C28 H28A 109.5
C26 C28 H28B 109.5
H28A C28 H28B 109.5
C26 C28 H28C 109.5
H28A C28 H28C 109.5
H28B C28 H28C 109.5
C26 C29 H29A 109.5
C26 C29 H29B 109.5
H29A C29 H29B 109.5
C26 C29 H29C 109.5
H29A C29 H29C 109.5
H29B C29 H29C 109.5
F4 C30 F5 110.1(11)
F6A C30 F5A 108.3(14)
F6A C30 F4A 98.6(15)
F5A C30 F4A 100.0(13)
F4 C30 F6 105.2(9)
F5 C30 F6 105.2(10)
F6A C30 C22 118.6(11)
F4 C30 C22 115.8(7)
F5 C30 C22 112.2(8)
F5A C30 C22 117.2(8)
F4A C30 C22 110.8(8)
F6 C30 C22 107.5(7)
O3 C31 C32 119.7(5)
O3 C31 C36 122.1(5)
C32 C31 C36 118.2(5)
C33 C32 C31 118.4(5)
C33 C32 C37 121.5(5)
C31 C32 C37 120.1(5)
C32 C33 C34 122.5(6)
C32 C33 H33 118.7
C34 C33 H33 118.7
C34 C35 C36 120.6(6)
C34 C35 H35 119.7
C36 C35 H35 119.7
C35 C34 C33 120.0(6)
C35 C34 C41 120.5(6)
C33 C34 C41 119.4(6)
C35 C36 C42 117.4(5)
C35 C36 C31 120.3(5)
C42 C36 C31 122.1(5)
C39 C37 C40 107.1(5)
C39 C37 C38 108.7(6)
C40 C37 C38 111.1(6)
C39 C37 C32 111.5(6)
C40 C37 C32 110.4(5)
C38 C37 C32 108.1(5)
C37 C39 H39A 109.5
C37 C39 H39B 109.5
H39A C39 H39B 109.5
C37 C39 H39C 109.5
H39A C39 H39C 109.5
H39B C39 H39C 109.5
C37 C38 H38A 109.5
C37 C38 H38B 109.5
H38A C38 H38B 109.5
C37 C38 H38C 109.5
H38A C38 H38C 109.5
H38B C38 H38C 109.5
C37 C40 H40A 109.5
C37 C40 H40B 109.5
H40A C40 H40B 109.5
C37 C40 H40C 109.5
H40A C40 H40C 109.5
H40B C40 H40C 109.5
F8 C41 F7 107.0(6)
F8 C41 F9 105.1(7)
F7 C41 F9 104.7(6)
F8 C41 C34 113.1(6)
F7 C41 C34 114.3(7)
F9 C41 C34 111.9(6)
N4 C42 C36 125.4(5)
N4 C42 H42 117.3
C36 C42 H42 117.3
N4 C43 C44 117.6(4)
N4 C43 C48 105.8(4)
C44 C43 C48 110.5(4)
N4 C43 H43 107.5
C44 C43 H43 107.5
C48 C43 H43 107.5
C44 C45 C46 112.6(5)
C44 C45 H45A 109.1
C46 C45 H45A 109.1
C44 C45 H45B 109.1
C46 C45 H45B 109.1
H45A C45 H45B 107.8
C43 C44 C45 109.2(5)
C43 C44 H44A 109.8
C45 C44 H44A 109.8
C43 C44 H44B 109.8
C45 C44 H44B 109.8
H44A C44 H44B 108.3
C45 C46 C47 111.6(5)
C45 C46 H46A 109.3
C47 C46 H46A 109.3
C45 C46 H46B 109.3
C47 C46 H46B 109.3
H46A C46 H46B 108.0
C48 C47 C46 108.3(5)
C48 C47 H47A 110.0
C46 C47 H47A 110.0
C48 C47 H47B 110.0
C46 C47 H47B 110.0
H47A C47 H47B 108.4
N5 C49 C50 124.6(5)
N5 C49 H49 117.7
C50 C49 H49 117.7
N5 C48 C43 105.8(4)
N5 C48 C47 115.7(4)
C43 C48 C47 110.9(4)
N5 C48 H48 108.1
C43 C48 H48 108.1
C47 C48 H48 108.1
C51 C50 C55 121.7(5)
C51 C50 C49 115.1(5)
C55 C50 C49 122.3(5)
C52 C51 C50 119.5(6)
C52 C51 H51 120.2
C50 C51 H51 120.2
C51 C52 C53 118.9(6)
C51 C52 C60 120.2(7)
C53 C52 C60 120.8(6)
C54 C53 C52 123.8(5)
C54 C53 H53 118.1
C52 C53 H53 118.1
C53 C54 C55 118.5(6)
C53 C54 C56 121.4(5)
C55 C54 C56 119.9(5)
O4 C55 C50 122.6(5)
O4 C55 C54 119.8(5)
C50 C55 C54 117.6(5)
C58 C56 C57 110.6(6)
C58 C56 C59 108.2(5)
C57 C56 C59 107.3(5)
C58 C56 C54 108.3(5)
C57 C56 C54 111.3(5)
C59 C56 C54 111.2(6)
C56 C57 H57A 109.5
C56 C57 H57B 109.5
H57A C57 H57B 109.5
C56 C57 H57C 109.5
H57A C57 H57C 109.5
H57B C57 H57C 109.5
C56 C58 H58A 109.5
C56 C58 H58B 109.5
H58A C58 H58B 109.5
C56 C58 H58C 109.5
H58A C58 H58C 109.5
H58B C58 H58C 109.5
C56 C59 H59A 109.5
C56 C59 H59B 109.5
H59A C59 H59B 109.5
C56 C59 H59C 109.5
H59A C59 H59C 109.5
H59B C59 H59C 109.5
C63 C62 C61 118.4(6)
C63 C62 C67 121.6(5)
C61 C62 C67 120.0(5)
O5 C61 C66 122.7(5)
O5 C61 C62 118.3(5)
C66 C61 C62 118.9(5)
F10 C60 F11 110.1(9)
F10 C60 F12 100.9(8)
F11 C60 F12 102.3(9)
F10 C60 C52 116.1(8)
F11 C60 C52 115.5(6)
F12 C60 C52 109.8(8)
C65 C64 C63 120.9(6)
C65 C64 C71 119.5(6)
C63 C64 C71 119.6(6)
C62 C63 C64 121.7(6)
C62 C63 H63 119.2
C64 C63 H63 119.2
C64 C65 C66 118.9(6)
C64 C65 H65 120.5
C66 C65 H65 120.5
C65 C66 C61 121.1(5)
C65 C66 C72 116.1(5)
C61 C66 C72 122.1(5)
C70 C67 C68 107.5(6)
C70 C67 C62 111.7(5)
C68 C67 C62 110.3(6)
C70 C67 C69 107.6(6)
C68 C67 C69 111.1(5)
C62 C67 C69 108.7(5)
C67 C69 H69A 109.5
C67 C69 H69B 109.5
H69A C69 H69B 109.5
C67 C69 H69C 109.5
H69A C69 H69C 109.5
H69B C69 H69C 109.5
C67 C68 H68A 109.5
C67 C68 H68B 109.5
H68A C68 H68B 109.5
C67 C68 H68C 109.5
H68A C68 H68C 109.5
H68B C68 H68C 109.5
F26 C131 F25 107.5(8)
F26 C131 F27 108.6(7)
F25 C131 F27 99.8(7)
F26 C131 C124 115.2(7)
F25 C131 C124 113.3(6)
F27 C131 C124 111.2(7)
C127 C130 H13A 109.5
C127 C130 H13B 109.5
H13A C130 H13B 109.5
C127 C130 H13C 109.5
H13A C130 H13C 109.5
H13B C130 H13C 109.5
C127 C129 H12A 109.5
C127 C129 H12B 109.5
H12A C129 H12B 109.5
C127 C129 H12C 109.5
H12A C129 H12C 109.5
H12B C129 H12C 109.5
C127 C128 H12D 109.5
C127 C128 H12E 109.5
H12D C128 H12E 109.5
C127 C128 H12F 109.5
H12D C128 H12F 109.5
H12E C128 H12F 109.5
C122 C127 C130 111.7(6)
C122 C127 C129 111.2(6)
C130 C127 C129 108.1(6)
C122 C127 C128 108.0(6)
C130 C127 C128 107.7(6)
C129 C127 C128 110.1(6)
C125 C126 C121 121.6(5)
C125 C126 C132 116.2(5)
C121 C126 C132 122.1(5)
C124 C125 C126 119.5(6)
C124 C125 H125 120.2
C126 C125 H125 120.2
C125 C124 C123 119.4(6)
C125 C124 C131 119.4(7)
C123 C124 C131 121.2(6)
C122 C123 C124 123.5(5)
C122 C123 H123 118.2
C124 C123 H123 118.2
C123 C122 C121 117.7(6)
C123 C122 C127 122.0(5)
C121 C122 C127 120.3(6)
O9 C121 C126 123.3(5)
O9 C121 C122 118.6(5)
C126 C121 C122 118.1(5)
F24 C120 F22 107.9(6)
F24 C120 F23 103.9(6)
F22 C120 F23 104.1(6)
F24 C120 C112 114.0(6)
F22 C120 C112 113.8(6)
F23 C120 C112 112.2(6)
C116 C119 H11A 109.5
C116 C119 H11B 109.5
H11A C119 H11B 109.5
C116 C119 H11C 109.5
H11A C119 H11C 109.5
H11B C119 H11C 109.5
C116 C118 H11D 109.5
C116 C118 H11E 109.5
H11D C118 H11E 109.5
C116 C118 H11F 109.5
H11D C118 H11F 109.5
H11E C118 H11F 109.5
C116 C117 H11G 109.5
C116 C117 H11H 109.5
H11G C117 H11H 109.5
C116 C117 H11I 109.5
H11G C117 H11I 109.5
H11H C117 H11I 109.5
C119 C116 C117 107.8(6)
C119 C116 C118 107.5(5)
C117 C116 C118 111.1(6)
C119 C116 C114 111.0(6)
C117 C116 C114 109.0(5)
C118 C116 C114 110.5(5)
O8 C115 C114 119.7(5)
O8 C115 C110 122.8(5)
C114 C115 C110 117.4(5)
C113 C114 C115 119.7(5)
C113 C114 C116 121.8(5)
C115 C114 C116 118.4(5)
C114 C113 C112 122.2(5)
C114 C113 H113 118.9
C112 C113 H113 118.9
C111 C112 C113 119.8(6)
C111 C112 C120 119.3(6)
C113 C112 C120 120.9(6)
C112 C111 C110 119.9(6)
C112 C111 H111 120.0
C110 C111 H111 120.0
C111 C110 C109 117.4(5)
C111 C110 C115 120.8(5)
C109 C110 C115 121.7(5)
N11 C109 C110 126.0(5)
N11 C109 H109 117.0
C110 C109 H109 117.0
N11 C108 C103 106.4(4)
N11 C108 C107 117.3(5)
C103 C108 C107 110.4(5)
N11 C108 H108 107.4
C103 C108 H108 107.4
C107 C108 H108 107.4
C108 C107 C106 108.6(5)
C108 C107 H10D 110.0
C106 C107 H10D 110.0
C108 C107 H10E 110.0
C106 C107 H10E 110.0
H10D C107 H10E 108.3
C105 C106 C107 111.5(5)
C105 C106 H10F 109.3
C107 C106 H10F 109.3
C105 C106 H10G 109.3
C107 C106 H10G 109.3
H10F C106 H10G 108.0
C106 C105 C104 111.0(5)
C106 C105 H10H 109.4
C104 C105 H10H 109.4
C106 C105 H10I 109.4
C104 C105 H10I 109.4
H10H C105 H10I 108.0
C103 C104 C105 109.7(5)
C103 C104 H10J 109.7
C105 C104 H10J 109.7
C103 C104 H10K 109.7
C105 C104 H10K 109.7
H10J C104 H10K 108.2
N10 C103 C104 115.6(5)
N10 C103 C108 105.5(4)
C104 C103 C108 111.3(5)
N10 C103 H103 108.0
C104 C103 H103 108.0
C108 C103 H103 108.0
N10 C102 C96 124.8(5)
N10 C102 H102 117.6
C96 C102 H102 117.6
F21 C101 F20 102.8(8)
F21 C101 F19 107.5(7)
F20 C101 F19 104.5(7)
F21 C101 C94 114.3(6)
F20 C101 C94 113.4(6)
F19 C101 C94 113.3(7)
C97 C100 H10L 109.5
C97 C100 H10M 109.5
H10L C100 H10M 109.5
C97 C100 H10N 109.5
H10L C100 H10N 109.5
H10M C100 H10N 109.5
C97 C99 H99A 109.5
C97 C99 H99B 109.5
H99A C99 H99B 109.5
C97 C99 H99C 109.5
H99A C99 H99C 109.5
H99B C99 H99C 109.5
C97 C98 H98A 109.5
C97 C98 H98B 109.5
H98A C98 H98B 109.5
C97 C98 H98C 109.5
H98A C98 H98C 109.5
H98B C98 H98C 109.5
C99 C97 C92 110.0(6)
C99 C97 C100 107.6(6)
C92 C97 C100 110.8(6)
C99 C97 C98 110.3(7)
C92 C97 C98 110.1(6)
C100 C97 C98 107.9(6)
C91 C96 C95 122.0(5)
C91 C96 C102 122.4(5)
C95 C96 C102 115.6(5)
C94 C95 C96 119.5(6)
C94 C95 H95 120.2
C96 C95 H95 120.2
C95 C94 C93 119.4(6)
C95 C94 C101 119.7(6)
C93 C94 C101 120.9(6)
C92 C93 C94 123.7(6)
C92 C93 H93 118.2
C94 C93 H93 118.2
C93 C92 C91 117.9(6)
C93 C92 C97 122.4(6)
C91 C92 C97 119.8(6)
O7 C91 C96 123.0(5)
O7 C91 C92 119.6(6)
C96 C91 C92 117.4(6)
F17 C90 F16 106.4(6)
F17 C90 F18 105.7(6)
F16 C90 F18 105.2(6)
F17 C90 C82 112.5(6)
F16 C90 C82 113.8(5)
F18 C90 C82 112.4(6)
C86 C89 H89A 109.5
C86 C89 H89B 109.5
H89A C89 H89B 109.5
C86 C89 H89C 109.5
H89A C89 H89C 109.5
H89B C89 H89C 109.5
C86 C88 H88A 109.5
C86 C88 H88B 109.5
H88A C88 H88B 109.5
C86 C88 H88C 109.5
H88A C88 H88C 109.5
H88B C88 H88C 109.5
C86 C87 H87A 109.5
C86 C87 H87B 109.5
H87A C87 H87B 109.5
C86 C87 H87C 109.5
H87A C87 H87C 109.5
H87B C87 H87C 109.5
C88 C86 C84 110.6(5)
C88 C86 C89 107.5(6)
C84 C86 C89 110.6(6)
C88 C86 C87 110.4(6)
C84 C86 C87 110.3(5)
C89 C86 C87 107.3(6)
O6 C85 C80 121.7(5)
O6 C85 C84 119.6(5)
C80 C85 C84 118.7(5)
C83 C84 C85 118.9(6)
C83 C84 C86 121.4(6)
C85 C84 C86 119.7(5)
C84 C83 C82 122.0(6)
C84 C83 H83 119.0
C82 C83 H83 119.0
C81 C82 C83 119.9(5)
C81 C82 C90 121.3(6)
C83 C82 C90 118.7(6)
C82 C81 C80 120.5(6)
C82 C81 H81 119.8
C80 C81 H81 119.8
C81 C80 C85 119.9(5)
C81 C80 C79 116.3(5)
C85 C80 C79 123.7(5)
N8 C79 C80 125.5(5)
N8 C79 H79 117.3
C80 C79 H79 117.3
N8 C78 C77 117.7(5)
N8 C78 C73 106.3(4)
C77 C78 C73 111.2(5)
N8 C78 H78 107.0
C77 C78 H78 107.0
C73 C78 H78 107.0
C78 C77 C76 109.6(5)
C78 C77 H77A 109.8
C76 C77 H77A 109.8
C78 C77 H77B 109.8
C76 C77 H77B 109.8
H77A C77 H77B 108.2
C75 C76 C77 111.8(5)
C75 C76 H76A 109.3
C77 C76 H76A 109.3
C75 C76 H76B 109.3
C77 C76 H76B 109.3
H76A C76 H76B 107.9
C76 C75 C74 111.5(5)
C76 C75 H75A 109.3
C74 C75 H75A 109.3
C76 C75 H75B 109.3
C74 C75 H75B 109.3
H75A C75 H75B 108.0
C73 C74 C75 110.0(5)
C73 C74 H74A 109.7
C75 C74 H74A 109.7
C73 C74 H74B 109.7
C75 C74 H74B 109.7
H74A C74 H74B 108.2
N7 C73 C74 116.8(4)
N7 C73 C78 105.8(4)
C74 C73 C78 111.3(5)
N7 C73 H73 107.5
C74 C73 H73 107.5
C78 C73 H73 107.5
N7 C72 C66 125.2(5)
N7 C72 H72 117.4
C66 C72 H72 117.4
F13 C71 F14 113.3(7)
F13 C71 F15 101.5(8)
F14 C71 F15 98.4(7)
F13 C71 C64 115.3(7)
F14 C71 C64 115.0(7)
F15 C71 C64 110.9(7)
C67 C70 H70A 109.5
C67 C70 H70B 109.5
H70A C70 H70B 109.5
C67 C70 H70C 109.5
H70A C70 H70C 109.5
H70B C70 H70C 109.5
O11 C151 C156 122.2(6)
O11 C151 C152 119.1(6)
C156 C151 C152 118.7(6)
C157 C160 H16C 109.5
C157 C160 H16D 109.5
H16C C160 H16D 109.5
C157 C160 H16E 109.5
H16C C160 H16E 109.5
H16D C160 H16E 109.5
F33 C161 F32 106.1(6)
F33 C161 F31 106.0(8)
F32 C161 F31 103.7(7)
F33 C161 C154 114.4(7)
F32 C161 C154 113.5(7)
F31 C161 C154 112.3(6)
N16 C162 C156 125.3(6)
N16 C162 H162 117.4
C156 C162 H162 117.4
N16 C163 C164 116.1(5)
N16 C163 C168 105.1(5)
C164 C163 C168 112.5(5)
N16 C163 H163 107.6
C164 C163 H163 107.6
C168 C163 H163 107.6
C163 C164 C165 109.0(6)
C163 C164 H16F 109.9
C165 C164 H16F 109.9
C163 C164 H16G 109.9
C165 C164 H16G 109.9
H16F C164 H16G 108.3
C166 C165 C164 111.9(6)
C166 C165 H16H 109.2
C164 C165 H16H 109.2
C166 C165 H16I 109.2
C164 C165 H16I 109.2
H16H C165 H16I 107.9
C167 C166 C165 111.0(6)
C167 C166 H16J 109.4
C165 C166 H16J 109.4
C167 C166 H16K 109.4
C165 C166 H16K 109.4
H16J C166 H16K 108.0
C168 C167 C166 110.6(5)
C168 C167 H16L 109.5
C166 C167 H16L 109.5
C168 C167 H16M 109.5
C166 C167 H16M 109.5
H16L C167 H16M 108.1
N17 C168 C167 117.7(5)
N17 C168 C163 105.2(5)
C167 C168 C163 111.2(5)
N17 C168 H168 107.4
C167 C168 H168 107.4
C163 C168 H168 107.4
N17 C169 C170 125.5(6)
N17 C169 H169 117.2
C170 C169 H169 117.2
C169 C170 C171 116.4(6)
C169 C170 C175 123.2(6)
C171 C170 C175 120.3(6)
C172 C171 C170 120.1(7)
C172 C171 H171 120.0
C170 C171 H171 120.0
C171 C172 C173 120.1(7)
C171 C172 C180 120.8(9)
C173 C172 C180 119.1(8)
C174 C173 C172 123.3(7)
C174 C173 H173 118.3
C172 C173 H173 118.3
C173 C174 C175 117.8(7)
C173 C174 C176 122.0(7)
C175 C174 C176 120.2(6)
O12 C175 C170 122.1(6)
O12 C175 C174 119.5(6)
C170 C175 C174 118.4(6)
C174 C176 C177 111.8(7)
C174 C176 C179 111.0(6)
C177 C176 C179 107.2(7)
C174 C176 C178 108.8(6)
C177 C176 C178 107.5(6)
C179 C176 C178 110.4(7)
C176 C177 H17C 109.5
C176 C177 H17D 109.5
H17C C177 H17D 109.5
C176 C177 H17E 109.5
H17C C177 H17E 109.5
H17D C177 H17E 109.5
C176 C178 H17F 109.5
C176 C178 H17G 109.5
H17F C178 H17G 109.5
C176 C178 H17H 109.5
H17F C178 H17H 109.5
H17G C178 H17H 109.5
C176 C179 H17I 109.5
C176 C179 H17J 109.5
H17I C179 H17J 109.5
C176 C179 H17K 109.5
H17I C179 H17K 109.5
H17J C179 H17K 109.5
F34 C180 F35 108.1(10)
F34 C180 F36 107.6(9)
F35 C180 F36 101.1(9)
F34 C180 C172 114.9(8)
F35 C180 C172 113.5(9)
F36 C180 C172 110.6(8)
C157 C159 H15C 109.5
C157 C159 H15D 109.5
H15C C159 H15D 109.5
C157 C159 H15E 109.5
H15C C159 H15E 109.5
H15D C159 H15E 109.5
C157 C158 H15F 109.5
C157 C158 H15G 109.5
H15F C158 H15G 109.5
C157 C158 H15H 109.5
H15F C158 H15H 109.5
H15G C158 H15H 109.5
C159 C157 C152 110.2(6)
C159 C157 C160 108.3(8)
C152 C157 C160 111.1(7)
C159 C157 C158 111.5(7)
C152 C157 C158 109.1(6)
C160 C157 C158 106.7(7)
C155 C156 C151 121.2(6)
C155 C156 C162 117.1(6)
C151 C156 C162 121.7(6)
C154 C155 C156 118.9(7)
C154 C155 H155 120.5
C156 C155 H155 120.5
C155 C154 C153 120.3(7)
C155 C154 C161 120.4(7)
C153 C154 C161 119.3(7)
C154 C153 C152 123.4(6)
C154 C153 H153 118.3
C152 C153 H153 118.3
C153 C152 C151 117.6(6)
C153 C152 C157 121.9(6)
C151 C152 C157 120.4(6)
F29 C150 F30 109.4(7)
F29 C150 F28 105.8(6)
F30 C150 F28 101.3(6)
F29 C150 C142 114.5(6)
F30 C150 C142 113.0(6)
F28 C150 C142 111.9(6)
C146 C149 H14C 109.5
C146 C149 H14D 109.5
H14C C149 H14D 109.5
C146 C149 H14E 109.5
H14C C149 H14E 109.5
H14D C149 H14E 109.5
C146 C148 H14F 109.5
C146 C148 H14G 109.5
H14F C148 H14G 109.5
C146 C148 H14H 109.5
H14F C148 H14H 109.5
H14G C148 H14H 109.5
C146 C147 H14I 109.5
C146 C147 H14J 109.5
H14I C147 H14J 109.5
C146 C147 H14K 109.5
H14I C147 H14K 109.5
H14J C147 H14K 109.5
C149 C146 C148 110.0(6)
C149 C146 C147 107.7(6)
C148 C146 C147 108.4(6)
C149 C146 C144 109.5(5)
C148 C146 C144 109.7(5)
C147 C146 C144 111.6(5)
O10 C145 C140 121.5(5)
O10 C145 C144 119.9(5)
C140 C145 C144 118.6(5)
C143 C144 C145 118.4(5)
C143 C144 C146 122.0(5)
C145 C144 C146 119.6(5)
C144 C143 C142 123.2(6)
C144 C143 H143 118.4
C142 C143 H143 118.4
C141 C142 C143 119.4(6)
C141 C142 C150 119.0(6)
C143 C142 C150 121.7(6)
C142 C141 C140 120.9(6)
C142 C141 H141 119.6
C140 C141 H141 119.6
C141 C140 C139 117.2(5)
C141 C140 C145 119.5(5)
C139 C140 C145 123.2(5)
N14 C139 C140 125.9(5)
N14 C139 H139 117.1
C140 C139 H139 117.1
N14 C138 C133 105.8(4)
N14 C138 C137 115.4(4)
C133 C138 C137 110.5(4)
N14 C138 H138 108.3
C133 C138 H138 108.3
C137 C138 H138 108.3
C136 C137 C138 109.8(5)
C136 C137 H13D 109.7
C138 C137 H13D 109.7
C136 C137 H13E 109.7
C138 C137 H13E 109.7
H13D C137 H13E 108.2
C137 C136 C135 112.3(5)
C137 C136 H13F 109.1
C135 C136 H13F 109.1
C137 C136 H13G 109.1
C135 C136 H13G 109.1
H13F C136 H13G 107.9
C136 C135 C134 111.6(5)
C136 C135 H13H 109.3
C134 C135 H13H 109.3
C136 C135 H13I 109.3
C134 C135 H13I 109.3
H13H C135 H13I 108.0
C133 C134 C135 108.6(5)
C133 C134 H13J 110.0
C135 C134 H13J 110.0
C133 C134 H13K 110.0
C135 C134 H13K 110.0
H13J C134 H13K 108.3
N13 C133 C134 117.2(4)
N13 C133 C138 104.9(4)
C134 C133 C138 112.1(4)
N13 C133 H133 107.4
C134 C133 H133 107.4
C138 C133 H133 107.4
N13 C132 C126 125.4(5)
N13 C132 H132 117.3
C126 C132 H132 117.3

loop_
_geom_bond_atom_site_label_1
_geom_bond_atom_site_label_2
_geom_bond_distance
Mn1 N3 1.526(5)
Mn1 O1 1.917(3)
Mn1 O2 1.922(4)
Mn1 N1 1.950(5)
Mn1 N2 1.961(4)
O1 C1 1.298(6)
N1 C12 1.285(7)
N1 C13 1.487(6)
C1 C6 1.425(8)
C1 C2 1.444(7)
F1 C11 1.424(13)
F2 C11 1.272(12)
F3 C11 1.296(15)
F4 C30 1.271(11)
F5 C30 1.279(13)
F6 C30 1.412(12)
F7 C41 1.333(8)
F8 C41 1.328(9)
F9 C41 1.352(9)
F10 C60 1.241(10)
F11 C60 1.286(10)
F12 C60 1.368(12)
F1A C11 1.509(15)
F2A C11 1.25(2)
F3A C11 1.215(13)
F4A C30 1.395(18)
F5A C30 1.294(13)
F6A C30 1.250(18)
F13 C71 1.261(9)
O2 C25 1.303(6)
Mn2 N6 1.512(5)
Mn2 O3 1.902(4)
Mn2 O4 1.925(4)
Mn2 N5 1.952(4)
Mn2 N4 1.961(4)
N2 C19 1.286(7)
N2 C18 1.490(6)
C2 C3 1.385(8)
C2 C7 1.523(8)
Mn3 N9 1.531(5)
Mn3 O5 1.903(4)
Mn3 O6 1.913(4)
Mn3 N8 1.958(4)
Mn3 N7 1.975(5)
O3 C31 1.305(7)
C3 C4 1.394(9)
C3 H3 0.9500
N4 C42 1.288(7)
N4 C43 1.483(6)
Mn4 N12 1.545(6)
Mn4 O8 1.900(4)
Mn4 O7 1.919(4)
Mn4 N11 1.956(4)
Mn4 N10 1.976(5)
O4 C55 1.297(7)
C4 C5 1.383(7)
C4 C11 1.494(8)
Mn5 N15 1.537(5)
Mn5 O9 1.918(4)
Mn5 O10 1.922(4)
Mn5 N13 1.949(5)
Mn5 N14 1.974(4)
O5 C61 1.300(6)
N5 C49 1.281(7)
N5 C48 1.498(6)
C5 C6 1.398(7)
C5 H5 0.9500
O6 C85 1.309(7)
Mn6 N18 1.533(5)
Mn6 O11 1.912(4)
Mn6 O12 1.921(4)
Mn6 N17 1.958(5)
Mn6 N16 1.969(5)
C6 C12 1.446(7)
C7 C9 1.537(8)
C7 C10 1.539(7)
C7 C8 1.544(8)
O7 C91 1.297(7)
N7 C72 1.284(7)
N7 C73 1.483(7)
C8 H8A 0.9800
C8 H8B 0.9800
C8 H8C 0.9800
O8 C115 1.288(7)
N8 C79 1.285(7)
N8 C78 1.471(7)
C9 H9A 0.9800
C9 H9B 0.9800
C9 H9C 0.9800
O9 C121 1.298(7)
O10 C145 1.304(7)
N10 C102 1.271(7)
N10 C103 1.495(6)
C10 H10A 0.9800
C10 H10B 0.9800
C10 H10C 0.9800
O11 C151 1.307(7)
N11 C109 1.279(8)
N11 C108 1.477(6)
O12 C175 1.303(8)
C12 H12 0.9500
C13 C18 1.525(7)
C13 C14 1.536(7)
C13 H13 1.0000
N13 C132 1.268(7)
N13 C133 1.484(6)
C14 C15 1.546(7)
C14 H14A 0.9900
C14 H14B 0.9900
F14 C71 1.308(9)
N14 C139 1.283(7)
N14 C138 1.491(7)
F15 C71 1.397(10)
C15 C16 1.508(8)
C15 H15A 0.9900
C15 H15B 0.9900
F16 C90 1.316(8)
N16 C162 1.288(8)
N16 C163 1.499(7)
C16 C17 1.541(7)
C16 H16A 0.9900
C16 H16B 0.9900
F17 C90 1.297(8)
N17 C169 1.289(8)
N17 C168 1.475(8)
C17 C18 1.529(6)
C17 H17A 0.9900
C17 H17B 0.9900
F18 C90 1.323(8)
C18 H18 1.0000
F19 C101 1.302(9)
C19 C20 1.429(8)
C19 H19 0.9500
C20 C21 1.407(7)
C20 C25 1.440(7)
F20 C101 1.302(9)
C21 C22 1.359(8)
C21 H21 0.9500
F21 C101 1.292(10)
F22 C120 1.329(8)
C22 C23 1.417(8)
C22 C30 1.487(8)
C23 C24 1.376(8)
C23 H23 0.9500
F23 C120 1.355(9)
F24 C120 1.328(8)
C24 C25 1.426(8)
C24 C26 1.540(7)
F25 C131 1.340(10)
F26 C131 1.274(8)
C26 C27 1.519(9)
C26 C29 1.540(8)
C26 C28 1.543(9)
C27 H27A 0.9800
C27 H27B 0.9800
C27 H27C 0.9800
F27 C131 1.356(10)
F28 C150 1.353(9)
C28 H28A 0.9800
C28 H28B 0.9800
C28 H28C 0.9800
C29 H29A 0.9800
C29 H29B 0.9800
C29 H29C 0.9800
F29 C150 1.304(9)
F30 C150 1.330(9)
C31 C32 1.433(8)
C31 C36 1.442(7)
F31 C161 1.354(10)
C32 C33 1.383(9)
C32 C37 1.541(8)
F32 C161 1.334(9)
C33 C34 1.400(9)
C33 H33 0.9500
F33 C161 1.320(10)
C35 C34 1.360(8)
C35 C36 1.398(8)
C35 H35 0.9500
F35 C180 1.311(14)
C34 C41 1.491(9)
F34 C180 1.270(10)
C36 C42 1.430(8)
F36 C180 1.327(12)
C37 C39 1.531(8)
C37 C40 1.534(9)
C37 C38 1.537(9)
C39 H39A 0.9800
C39 H39B 0.9800
C39 H39C 0.9800
C38 H38A 0.9800
C38 H38B 0.9800
C38 H38C 0.9800
C40 H40A 0.9800
C40 H40B 0.9800
C40 H40C 0.9800
C42 H42 0.9500
C43 C44 1.524(6)
C43 C48 1.530(7)
C43 H43 1.0000
C45 C44 1.533(7)
C45 C46 1.537(8)
C45 H45A 0.9900
C45 H45B 0.9900
C44 H44A 0.9900
C44 H44B 0.9900
C46 C47 1.544(7)
C46 H46A 0.9900
C46 H46B 0.9900
C47 C48 1.531(7)
C47 H47A 0.9900
C47 H47B 0.9900
C49 C50 1.444(7)
C49 H49 0.9500
C48 H48 1.0000
C50 C51 1.404(8)
C50 C55 1.412(8)
C51 C52 1.379(8)
C51 H51 0.9500
C52 C53 1.402(9)
C52 C60 1.478(10)
C53 C54 1.356(9)
C53 H53 0.9500
C54 C55 1.448(7)
C54 C56 1.554(8)
C56 C58 1.519(9)
C56 C57 1.529(9)
C56 C59 1.537(8)
C57 H57A 0.9800
C57 H57B 0.9800
C57 H57C 0.9800
C58 H58A 0.9800
C58 H58B 0.9800
C58 H58C 0.9800
C59 H59A 0.9800
C59 H59B 0.9800
C59 H59C 0.9800
C62 C63 1.380(8)
C62 C61 1.445(7)
C62 C67 1.535(9)
C61 C66 1.416(8)
C64 C65 1.385(8)
C64 C63 1.405(9)
C64 C71 1.488(8)
C63 H63 0.9500
C65 C66 1.407(7)
C65 H65 0.9500
C66 C72 1.439(8)
C67 C70 1.528(8)
C67 C68 1.529(9)
C67 C69 1.539(9)
C69 H69A 0.9800
C69 H69B 0.9800
C69 H69C 0.9800
C68 H68A 0.9800
C68 H68B 0.9800
C68 H68C 0.9800
C131 C124 1.481(9)
C130 C127 1.531(8)
C130 H13A 0.9800
C130 H13B 0.9800
C130 H13C 0.9800
C129 C127 1.534(10)
C129 H12A 0.9800
C129 H12B 0.9800
C129 H12C 0.9800
C128 C127 1.552(10)
C128 H12D 0.9800
C128 H12E 0.9800
C128 H12F 0.9800
C127 C122 1.519(10)
C126 C125 1.403(8)
C126 C121 1.422(9)
C126 C132 1.444(7)
C125 C124 1.379(8)
C125 H125 0.9500
C124 C123 1.411(10)
C123 C122 1.371(9)
C123 H123 0.9500
C122 C121 1.455(7)
C120 C112 1.475(9)
C119 C116 1.526(8)
C119 H11A 0.9800
C119 H11B 0.9800
C119 H11C 0.9800
C118 C116 1.535(9)
C118 H11D 0.9800
C118 H11E 0.9800
C118 H11F 0.9800
C117 C116 1.528(9)
C117 H11G 0.9800
C117 H11H 0.9800
C117 H11I 0.9800
C116 C114 1.549(8)
C115 C114 1.438(7)
C115 C110 1.440(8)
C114 C113 1.371(9)
C113 C112 1.404(9)
C113 H113 0.9500
C112 C111 1.387(8)
C111 C110 1.403(9)
C111 H111 0.9500
C110 C109 1.427(7)
C109 H109 0.9500
C108 C103 1.523(8)
C108 C107 1.526(7)
C108 H108 1.0000
C107 C106 1.539(7)
C107 H10D 0.9900
C107 H10E 0.9900
C106 C105 1.509(10)
C106 H10F 0.9900
C106 H10G 0.9900
C105 C104 1.543(8)
C105 H10H 0.9900
C105 H10I 0.9900
C104 C103 1.515(7)
C104 H10J 0.9900
C104 H10K 0.9900
C103 H103 1.0000
C102 C96 1.451(7)
C102 H102 0.9500
C101 C94 1.488(9)
C100 C97 1.539(9)
C100 H10L 0.9800
C100 H10M 0.9800
C100 H10N 0.9800
C99 C97 1.519(10)
C99 H99A 0.9800
C99 H99B 0.9800
C99 H99C 0.9800
C98 C97 1.549(10)
C98 H98A 0.9800
C98 H98B 0.9800
C98 H98C 0.9800
C97 C92 1.535(9)
C96 C91 1.410(9)
C96 C95 1.410(9)
C95 C94 1.366(8)
C95 H95 0.9500
C94 C93 1.409(10)
C93 C92 1.362(10)
C93 H93 0.9500
C92 C91 1.466(8)
C90 C82 1.502(7)
C89 C86 1.549(9)
C89 H89A 0.9800
C89 H89B 0.9800
C89 H89C 0.9800
C88 C86 1.530(9)
C88 H88A 0.9800
C88 H88B 0.9800
C88 H88C 0.9800
C87 C86 1.550(9)
C87 H87A 0.9800
C87 H87B 0.9800
C87 H87C 0.9800
C86 C84 1.546(8)
C85 C80 1.425(8)
C85 C84 1.427(8)
C84 C83 1.372(8)
C83 C82 1.400(9)
C83 H83 0.9500
C82 C81 1.365(8)
C81 C80 1.403(7)
C81 H81 0.9500
C80 C79 1.427(8)
C79 H79 0.9500
C78 C77 1.523(8)
C78 C73 1.537(7)
C78 H78 1.0000
C77 C76 1.528(8)
C77 H77A 0.9900
C77 H77B 0.9900
C76 C75 1.527(7)
C76 H76A 0.9900
C76 H76B 0.9900
C75 C74 1.539(8)
C75 H75A 0.9900
C75 H75B 0.9900
C74 C73 1.509(8)
C74 H74A 0.9900
C74 H74B 0.9900
C73 H73 1.0000
C72 H72 0.9500
C70 H70A 0.9800
C70 H70B 0.9800
C70 H70C 0.9800
C151 C156 1.428(9)
C151 C152 1.430(8)
C160 C157 1.547(10)
C160 H16C 0.9800
C160 H16D 0.9800
C160 H16E 0.9800
C161 C154 1.477(10)
C162 C156 1.433(8)
C162 H162 0.9500
C163 C164 1.515(9)
C163 C168 1.526(8)
C163 H163 1.0000
C164 C165 1.540(8)
C164 H16F 0.9900
C164 H16G 0.9900
C165 C166 1.534(9)
C165 H16H 0.9900
C165 H16I 0.9900
C166 C167 1.520(10)
C166 H16J 0.9900
C166 H16K 0.9900
C167 C168 1.519(8)
C167 H16L 0.9900
C167 H16M 0.9900
C168 H168 1.0000
C169 C170 1.417(9)
C169 H169 0.9500
C170 C171 1.417(9)
C170 C175 1.429(9)
C171 C172 1.361(11)
C171 H171 0.9500
C172 C173 1.392(12)
C172 C180 1.501(10)
C173 C174 1.381(10)
C173 H173 0.9500
C174 C175 1.446(9)
C174 C176 1.536(11)
C176 C177 1.536(10)
C176 C179 1.539(11)
C176 C178 1.546(11)
C177 H17C 0.9800
C177 H17D 0.9800
C177 H17E 0.9800
C178 H17F 0.9800
C178 H17G 0.9800
C178 H17H 0.9800
C179 H17I 0.9800
C179 H17J 0.9800
C179 H17K 0.9800
C159 C157 1.516(12)
C159 H15C 0.9800
C159 H15D 0.9800
C159 H15E 0.9800
C158 C157 1.549(10)
C158 H15F 0.9800
C158 H15G 0.9800
C158 H15H 0.9800
C157 C152 1.527(10)
C156 C155 1.416(9)
C155 C154 1.376(9)
C155 H155 0.9500
C154 C153 1.389(11)
C153 C152 1.392(10)
C153 H153 0.9500
C150 C142 1.495(8)
C149 C146 1.534(9)
C149 H14C 0.9800
C149 H14D 0.9800
C149 H14E 0.9800
C148 C146 1.538(9)
C148 H14F 0.9800
C148 H14G 0.9800
C148 H14H 0.9800
C147 C146 1.539(9)
C147 H14I 0.9800
C147 H14J 0.9800
C147 H14K 0.9800
C146 C144 1.540(8)
C145 C140 1.434(8)
C145 C144 1.436(8)
C144 C143 1.361(8)
C143 C142 1.402(9)
C143 H143 0.9500
C142 C141 1.363(9)
C141 C140 1.406(8)
C141 H141 0.9500
C140 C139 1.418(8)
C139 H139 0.9500
C138 C133 1.524(7)
C138 C137 1.542(6)
C138 H138 1.0000
C137 C136 1.519(8)
C137 H13D 0.9900
C137 H13E 0.9900
C136 C135 1.526(8)
C136 H13F 0.9900
C136 H13G 0.9900
C135 C134 1.554(7)
C135 H13H 0.9900
C135 H13I 0.9900
C134 C133 1.512(7)
C134 H13J 0.9900
C134 H13K 0.9900
C133 H133 1.0000
C132 H132 0.9500
